data_7133189
loop_
_publ_author_name
'Li, Bin'
'Wang, Yun'
'Wang, Yuan'
'Liu, Yue'
'Wang, Lu'
'Zhang, Zhi-Yuan'
'Li, Chunju'

_publ_section_title
;
 Vapochromic separation of toluene and pyridine azeotropes using adaptive
 macrocycle co-crystals.
;
_journal_issue 54
_journal_name_full 'Chemical communications (Cambridge, England)'
_journal_page_first 6889
_journal_page_last 6892
_journal_paper_doi 10.1039/d4cc01246a
_journal_volume 60
_journal_year 2024
_chemical_formula_moiety 'C55 H70 O10, 2(C10 H10 N2), 2(C9 H10 N O2)'
_chemical_formula_sum 'C93 H110 N6 O14'
_chemical_formula_weight 1535.86
_space_group_crystal_system triclinic
_space_group_IT_number 2
_space_group_name_Hall '-P 1'
_space_group_name_H-M_alt 'P -1'
_atom_sites_solution_hydrogens geom
_atom_sites_solution_primary iterative
_audit_creation_date 2024-04-09
_audit_creation_method
;
Olex2 1.5
(compiled 2024.02.16 svn.r378c4104 for OlexSys, GUI svn.r6928)
;
_audit_update_record
;
2024-04-14 deposited with the CCDC.	2024-05-30 downloaded from the CCDC.
;
_cell_angle_alpha 94.272(2)
_cell_angle_beta 92.465(2)
_cell_angle_gamma 106.740(2)
_cell_formula_units_Z 2
_cell_length_a 12.0800(5)
_cell_length_b 12.4509(5)
_cell_length_c 29.1324(11)
_cell_measurement_reflns_used 9860
_cell_measurement_temperature 193.00
_cell_measurement_theta_max 50.50
_cell_measurement_theta_min 2.65
_cell_volume 4174.8(3)
_computing_data_collection 'Bruker APEX-II CCD diffractrometer'
_computing_molecular_graphics 'Olex2 1.5 (Dolomanov et al., 2009)'
_computing_publication_material 'Olex2 1.5 (Dolomanov et al., 2009)'
_computing_structure_refinement 'SHELXL 2018/3 (Sheldrick, 2015)'
_computing_structure_solution 'olex2.solve 1.5 (Bourhis et al., 2015)'
_diffrn_ambient_temperature 193.00
_diffrn_measured_fraction_theta_full 0.985
_diffrn_measured_fraction_theta_max 0.985
_diffrn_measurement_device_type 'Bruker APEX-II CCD'
_diffrn_measurement_method '\f and \w scans'
_diffrn_radiation_type GaK\a
_diffrn_radiation_wavelength 1.34139
_diffrn_reflns_av_R_equivalents 0.0482
_diffrn_reflns_av_unetI/netI 0.0424
_diffrn_reflns_Laue_measured_fraction_full 0.985
_diffrn_reflns_Laue_measured_fraction_max 0.985
_diffrn_reflns_limit_h_max 14
_diffrn_reflns_limit_h_min -14
_diffrn_reflns_limit_k_max 14
_diffrn_reflns_limit_k_min -14
_diffrn_reflns_limit_l_max 34
_diffrn_reflns_limit_l_min -34
_diffrn_reflns_number 54799
_diffrn_reflns_point_group_measured_fraction_full 0.985
_diffrn_reflns_point_group_measured_fraction_max 0.985
_diffrn_reflns_theta_full 52.978
_diffrn_reflns_theta_max 52.978
_diffrn_reflns_theta_min 3.238
_exptl_absorpt_coefficient_mu 0.419
_exptl_absorpt_correction_type mult-scan
_exptl_crystal_density_diffrn 1.222
_exptl_crystal_description block
_exptl_crystal_F_000 1644
_exptl_crystal_size_max 0.12
_exptl_crystal_size_mid 0.11
_exptl_crystal_size_min 0.08
_refine_diff_density_max 0.768
_refine_diff_density_min -0.751
_refine_diff_density_rms 0.056
_refine_ls_extinction_method none
_refine_ls_goodness_of_fit_ref 1.179
_refine_ls_hydrogen_treatment constr
_refine_ls_matrix_type full
_refine_ls_number_parameters 1124
_refine_ls_number_reflns 14532
_refine_ls_number_restraints 1416
_refine_ls_restrained_S_all 1.223
_refine_ls_R_factor_all 0.1358
_refine_ls_R_factor_gt 0.0871
_refine_ls_shift/su_max 0.002
_refine_ls_shift/su_mean 0.000
_refine_ls_structure_factor_coef Fsqd
_refine_ls_weighting_details 'w=1/[\s^2^(Fo^2^)+(0.1457P)^2^+0.3640P] where P=(Fo^2^+2Fc^2^)/3'
_refine_ls_weighting_scheme calc
_refine_ls_wR_factor_gt 0.2471
_refine_ls_wR_factor_ref 0.2856
_reflns_Friedel_coverage 0.000
_reflns_number_gt 8128
_reflns_number_total 14532
_reflns_threshold_expression 'I > 2\s(I)'
_cod_data_source_file d4cc01246a2.cif
_cod_data_source_block 20200703li_znz1682_1_0m_a_sq_sq
_cod_depositor_comments 'Adding full bibliography for 7133188--7133189.cif.'
_cod_database_code 7133189
_shelx_shelxl_version_number 2018/3
_shelx_space_group_comment
;
The symmetry employed for this shelxl refinement is uniquely defined
by the following loop, which should always be used as a source of
symmetry information in preference to the above space-group names.
They are only intended as comments.
;
_shelx_estimated_absorpt_t_max 0.967
_shelx_estimated_absorpt_t_min 0.951
_olex2_refinement_description
;
1. Fixed Uiso
 At 1.2 times of:
  All C(H) groups, All C(H,H) groups, All C(H,H,H,H) groups
 At 1.5 times of:
  All C(H,H,H) groups
2. Restrained distances
 H31B-H36C_$1
 2.1 with sigma of 0.01
 C41A-C40A
 1.5 with sigma of 0.001
 C83A-C84A = C86A-C87A
 1.38 with sigma of 0.02
 C84A-C85A = C85A-C86A
 1.37 with sigma of 0.02
 C70-C71
 1.5 with sigma of 0.01
 N5-C83 = N5-C87
 1.34 with sigma of 0.02
 C84-C85 = C85-C86 = C86-C87
 1.39 with sigma of 0.02
 C83-C84
 1.4 with sigma of 0.02
 N6-C92 = N6-C88
 1.34 with sigma of 0.02
 C91-C90 = C90-C89 = C89-C88
 1.39 with sigma of 0.02
 C92-C91
 1.4 with sigma of 0.02
 N5A-C83A = N5A-C87A
 1.33 with sigma of 0.02
 N6A-C92A = N6A-C88A
 1.33 with sigma of 0.02
 C92A-C91A = C89A-C88A
 1.38 with sigma of 0.02
 C91A-C90A = C90A-C89A
 1.37 with sigma of 0.02
 N5A-C84A
 2.4 with sigma of 0.04
 C84A-C86A
 2.35 with sigma of 0.04
 C41A-O8
 2.5 with sigma of 0.01
 N5-C84 = N5-C86 = C83-C85
 2.4 with sigma of 0.04
 C84-C86 = C85-C87
 2.39 with sigma of 0.04
 N6-C91 = N6-C89 = C92-C90
 2.4 with sigma of 0.04
 C91-C89 = C90-C88
 2.39 with sigma of 0.04
 N5A-C86A
 2.39 with sigma of 0.04
 C83A-C85A
 2.36 with sigma of 0.04
 C85A-C87A
 2.37 with sigma of 0.04
 N6A-C91A
 2.4 with sigma of 0.04
 N6A-C89A
 2.39 with sigma of 0.04
 C92A-C90A
 2.36 with sigma of 0.04
 C91A-C89A
 2.35 with sigma of 0.04
 C90A-C88A
 2.37 with sigma of 0.04
 C83A-C84A \\sim C84A-C85A \\sim C85A-C86A \\sim C86A-C87A
 with sigma of 0.02
 N5A-C86A \\sim N5A-C84A
 with sigma of 0.04
 C85A-C87A \\sim C85A-C83A \\sim C86A-C84A \\sim C87A-C83A
 with sigma of 0.04
 N5-C83 \\sim N5-C87
 with sigma of 0.02
 C83-C84 \\sim C84-C85 \\sim C85-C86 \\sim C86-C87
 with sigma of 0.02
 N5-C84 \\sim N5-C86
 with sigma of 0.04
 C83-C87 \\sim C83-C85 \\sim C84-C86
 with sigma of 0.04
 N6-C92 \\sim N6-C88
 with sigma of 0.02
 C92-C91 \\sim C91-C90 \\sim C90-C89 \\sim C89-C88
 with sigma of 0.02
 N6-C91 \\sim N6-C89
 with sigma of 0.04
 C92-C88 \\sim C92-C90 \\sim C91-C89
 with sigma of 0.04
 N5A-C83A \\sim N5A-C87A
 with sigma of 0.02
 N6A-C92A \\sim N6A-C88A
 with sigma of 0.02
 C92A-C91A \\sim C91A-C90A \\sim C90A-C89A \\sim C89A-C88A
 with sigma of 0.02
 N6A-C89A \\sim N6A-C91A
 with sigma of 0.04
 C90A-C88A \\sim C90A-C92A \\sim C89A-C91A \\sim C88A-C92A
 with sigma of 0.04
 C40-C41 \\sim C40A-C41A
 with sigma of 0.02
 C93-C69 \\sim C70-C69 \\sim C71-C70 \\sim C95-C93 \\sim C96-C71 \\sim C95-C72
 with sigma of 0.02
3. Restrained planarity
 N5A, C83A, C84A, C85A, C86A, C87A
 with sigma of 0.1
 N5, C83, C84, C85, C86, C87
 with sigma of 0.1
 N6, C88, C89, C90, C91, C92
 with sigma of 0.1
 N6A, C88A, C89A, C90A, C91A, C92A
 with sigma of 0.1
4. Uiso/Uaniso restraints and constraints
All non-hydrogen atoms have similar U: within 2A with sigma of 0.02 and sigma
for terminal atoms of 0.04 within 2A
N5A \\sim C83A \\sim C84A \\sim C85A \\sim C86A \\sim C87A: within 2A with
sigma of 0.04 and sigma for terminal atoms of 0.08 within 2A
N5 \\sim C83 \\sim C84 \\sim C85 \\sim C86 \\sim C87: within 2A with sigma of
0.04 and sigma for terminal atoms of 0.08 within 2A
N6 \\sim C88 \\sim C89 \\sim C90 \\sim C91 \\sim C92: within 2A with sigma of
0.04 and sigma for terminal atoms of 0.08 within 2A
N6A \\sim C88A \\sim C89A \\sim C90A \\sim C91A \\sim C92A: within 2A with
sigma of 0.04 and sigma for terminal atoms of 0.08 within 2A
5. Rigid body (RIGU) restrains
 N5A, C83A, C84A, C85A, C86A, C87A
 with sigma for 1-2 distances of 0.004 and sigma for 1-3 distances of 0.004
 N5, C83, C84, C85, C86, C87
 with sigma for 1-2 distances of 0.004 and sigma for 1-3 distances of 0.004
 N6, C88, C89, C90, C91, C92
 with sigma for 1-2 distances of 0.004 and sigma for 1-3 distances of 0.004
 N6A, C88A, C89A, C90A, C91A, C92A
 with sigma for 1-2 distances of 0.004 and sigma for 1-3 distances of 0.004
6. Others
 Sof(N6A)=Sof(C40)=Sof(H40C)=Sof(H40D)=Sof(C41)=Sof(H41D)=Sof(H41E)=Sof(H41F)=
 Sof(C88A)=Sof(H88A)=Sof(C89A)=Sof(H89A)=Sof(C90A)=Sof(H90A)=Sof(C91A)=
 Sof(H91A)=Sof(C92A)=Sof(H92A)=Sof(H69C)=Sof(H69D)=Sof(C72)=Sof(H72A)=Sof(H72B)=
 Sof(H72C)=Sof(N5A)=Sof(C83A)=Sof(H83A)=Sof(C84A)=Sof(H84A)=Sof(C85A)=Sof(H85A)=
 Sof(C86A)=Sof(H86A)=Sof(C87A)=Sof(H87A)=Sof(C95)=Sof(H95A)=Sof(H95B)=Sof(C93)=
 Sof(H93A)=Sof(H93B)=Sof(O15)=Sof(C7A)=Sof(H7AA)=Sof(H7AB)=Sof(C8A)=Sof(H8AA)=
 Sof(H8AB)=Sof(H8AC)=1-FVAR(1)
 Sof(C7)=Sof(H7A)=Sof(H7B)=Sof(C8)=Sof(H8A)=Sof(H8B)=Sof(H8C)=Sof(O8)=
 Sof(C40A)=Sof(H40A)=Sof(H40B)=Sof(C41A)=Sof(H41A)=Sof(H41B)=Sof(H41C)=
 Sof(H69A)=Sof(H69B)=Sof(C70)=Sof(H70A)=Sof(H70B)=Sof(C71)=Sof(H71A)=Sof(H71B)=
 Sof(N5)=Sof(C83)=Sof(H83)=Sof(C84)=Sof(H84)=Sof(C85)=Sof(H85)=Sof(C86)=
 Sof(H86)=Sof(C87)=Sof(H87)=Sof(N6)=Sof(C88)=Sof(H88)=Sof(C89)=Sof(H89)=
 Sof(C90)=Sof(H90)=Sof(C91)=Sof(H91)=Sof(C92)=Sof(H92)=Sof(C96)=Sof(H96A)=
 Sof(H96B)=Sof(H96C)=FVAR(1)
7.a Fixed occupancy and ADP/Uiso:
 C22, C30, C31, C35, C40A, N1, C55, C56, C58, C59, C60, C69, C70, C71, C72
7.b Secondary CH2 refined with riding coordinates:
 C2(H2A,H2B), C7(H7A,H7B), C11(H11A,H11B), C14(H14A,H14B), C19(H19A,H19B),
 C22(H22A,H22B), C25(H25A,H25B), C30(H30A,H30B), C32(H32A,H32B), C35(H35A,H35B),
  C43(H43A,H43B), C46(H46A,H46B), C51(H51A,H51B), C54(H54A,H54B), C40A(H40A,
 H40B), C40(H40C,H40D), C60(H60A,H60B), C61(H61A,H61B), C62(H62A,H62B),
 C69(H69A,H69B), C69(H69C,H69D), C70(H70A,H70B), C71(H71A,H71B), C95(H95A,H95B),
  C93(H93A,H93B), C7A(H7AA,H7AB)
7.c Aromatic/amide H refined with riding coordinates:
 C4(H4), C9(H9), C16(H16), C21(H21), C27(H27), C37(H37), C42(H42), C48(H48),
 C53(H53), C94(H94), C88A(H88A), C89A(H89A), C90A(H90A), C91A(H91A), C92A(H92A),
  C58(H58), C66(H66), C83(H83), C84(H84), C85(H85), C86(H86), C87(H87),
 C83A(H83A), C84A(H84A), C85A(H85A), C86A(H86A), C87A(H87A), C88(H88), C89(H89),
  C90(H90), C91(H91), C92(H92), C78(H78), C79(H79), C80(H80), C81(H81),
 C82(H82), C73(H73), C74(H74), C75(H75), C76(H76), C77(H77)
7.d Idealised Me refined as rotating group:
 C1(H1A,H1B,H1C), C8(H8A,H8B,H8C), C15(H15A,H15B,H15C), C20(H20A,H20B,H20C),
 C26(H26A,H26B,H26C), C31(H31A,H31B,H31C), C36(H36A,H36B,H36C), C47(H47A,H47B,
 H47C), C52(H52A,H52B,H52C), C41A(H41A,H41B,H41C), C41(H41D,H41E,H41F),
 C63(H63A,H63B,H63C), C72(H72A,H72B,H72C), C96(H96A,H96B,H96C), C8A(H8AA,H8AB,
 H8AC)
;
_platon_squeeze_void_probe_radius 1.20
_olex2_submission_special_instructions 'No special instructions were received'

loop_
_space_group_symop_operation_xyz
'x, y, z'
'-x, -y, -z'

loop_
_atom_site_label
_atom_site_type_symbol
_atom_site_fract_x
_atom_site_fract_y
_atom_site_fract_z
_atom_site_U_iso_or_equiv
_atom_site_adp_type
_atom_site_occupancy
_atom_site_site_symmetry_order
_atom_site_calc_flag
_atom_site_refinement_flags_posn
_atom_site_refinement_flags_adp
_atom_site_refinement_flags_occupancy
_atom_site_disorder_assembly
_atom_site_disorder_group
C1 C 0.1455(5) 0.6634(7) 0.33318(18) 0.136(2) Uani 1 1 d . U . . .
H1A H 0.118516 0.587969 0.343792 0.204 Uiso 1 1 calc R U . . .
H1B H 0.080616 0.681114 0.317259 0.204 Uiso 1 1 calc R U . . .
H1C H 0.176077 0.718832 0.359746 0.204 Uiso 1 1 calc R U . . .
O1 O 0.3279(2) 0.6386(2) 0.32339(7) 0.0697(6) Uani 1 1 d . U . . .
C2 C 0.2384(4) 0.6671(5) 0.30090(16) 0.1081(16) Uani 1 1 d . U . . .
H2A H 0.207178 0.613526 0.273358 0.130 Uiso 1 1 calc R U . . .
H2B H 0.267355 0.743677 0.290632 0.130 Uiso 1 1 calc R U . . .
O2 O 0.7216(2) 0.6379(3) 0.23335(8) 0.0917(9) Uani 1 1 d . U . . .
C3 C 0.4264(3) 0.6384(2) 0.30009(10) 0.0561(7) Uani 1 1 d . U . . .
O3 O 0.30796(19) 0.55001(19) 0.15362(7) 0.0660(6) Uani 1 1 d . U . . .
O4 O 0.6428(2) 0.36226(19) 0.09056(8) 0.0698(6) Uani 1 1 d . U . . .
C4 C 0.4338(3) 0.6558(2) 0.25320(10) 0.0559(7) Uani 1 1 d . U . . .
H4 H 0.370254 0.668599 0.236416 0.067 Uiso 1 1 calc R U . . .
C5 C 0.5329(3) 0.6547(2) 0.23104(10) 0.0548(7) Uani 1 1 d . U . . .
O5 O 0.1865(2) 0.1299(2) 0.09735(10) 0.0883(8) Uani 1 1 d . U . . .
C6 C 0.6248(3) 0.6377(3) 0.25661(11) 0.0650(8) Uani 1 1 d . U . . .
O6 O 0.5417(3) -0.0046(3) 0.17714(11) 0.1045(9) Uani 1 1 d . U . . .
C7 C 0.8081(12) 0.5956(10) 0.2595(5) 0.098(3) Uani 0.645(5) 1 d . U P A 1
H7A H 0.769387 0.521833 0.270726 0.118 Uiso 0.645(5) 1 calc R U P A 1
H7B H 0.844860 0.649421 0.286342 0.118 Uiso 0.645(5) 1 calc R U P A 1
O7 O 0.1393(3) -0.0464(3) 0.24428(11) 0.1184(11) Uani 1 1 d . U . . .
C8 C 0.8975(10) 0.5841(12) 0.2266(4) 0.124(4) Uani 0.645(5) 1 d . U P A 1
H8A H 0.864558 0.517922 0.204574 0.186 Uiso 0.645(5) 1 calc R U P A 1
H8B H 0.965112 0.575168 0.243984 0.186 Uiso 0.645(5) 1 calc R U P A 1
H8C H 0.921058 0.651680 0.209952 0.186 Uiso 0.645(5) 1 calc R U P A 1
O8 O 0.5506(8) 0.0604(8) 0.3543(3) 0.124(3) Uani 0.645(5) 1 d D U P A 1
C9 C 0.6167(3) 0.6210(3) 0.30310(11) 0.0663(8) Uani 1 1 d . U . . .
H9 H 0.680676 0.609642 0.320107 0.080 Uiso 1 1 calc R U . . .
O9 O 0.2007(2) 0.2398(2) 0.38188(9) 0.0844(7) Uani 1 1 d . U . . .
C10 C 0.5173(3) 0.6204(3) 0.32518(10) 0.0580(8) Uani 1 1 d . U . . .
O10 O 0.6675(2) 0.4753(2) 0.39158(9) 0.0791(7) Uani 1 1 d . U . . .
C11 C 0.5383(3) 0.6702(3) 0.17971(10) 0.0581(8) Uani 1 1 d . U . . .
H11A H 0.485378 0.714144 0.171049 0.070 Uiso 1 1 calc R U . . .
H11B H 0.617902 0.714086 0.173712 0.070 Uiso 1 1 calc R U . . .
C12 C 0.5053(3) 0.5596(2) 0.14970(9) 0.0530(7) Uani 1 1 d . U . . .
C13 C 0.3903(3) 0.4997(3) 0.13834(10) 0.0576(8) Uani 1 1 d . U . . .
C14 C 0.1889(3) 0.4901(4) 0.14350(13) 0.0769(10) Uani 1 1 d . U . . .
H14A H 0.170363 0.416767 0.156935 0.092 Uiso 1 1 calc R U . . .
H14B H 0.171490 0.475810 0.109699 0.092 Uiso 1 1 calc R U . . .
C15 C 0.1193(4) 0.5599(4) 0.16368(16) 0.0977(13) Uani 1 1 d . U . . .
H15A H 0.139481 0.576026 0.196926 0.147 Uiso 1 1 calc R U . . .
H15B H 0.036747 0.519069 0.158337 0.147 Uiso 1 1 calc R U . . .
H15C H 0.135687 0.630783 0.149113 0.147 Uiso 1 1 calc R U . . .
C16 C 0.3609(3) 0.3963(3) 0.11234(10) 0.0592(8) Uani 1 1 d . U . . .
H16 H 0.281533 0.356618 0.105101 0.071 Uiso 1 1 calc R U . . .
C17 C 0.4455(3) 0.3500(3) 0.09674(10) 0.0593(8) Uani 1 1 d . U . . .
C18 C 0.5610(3) 0.4106(3) 0.10689(10) 0.0586(8) Uani 1 1 d . U . . .
C19 C 0.7606(3) 0.4252(4) 0.09761(16) 0.0901(12) Uani 1 1 d . U . . .
H19A H 0.781520 0.447985 0.130870 0.108 Uiso 1 1 calc R U . . .
H19B H 0.775970 0.493861 0.080938 0.108 Uiso 1 1 calc R U . . .
C20 C 0.8307(4) 0.3500(5) 0.07929(18) 0.1103(16) Uani 1 1 d . U . . .
H20A H 0.816310 0.283359 0.096640 0.165 Uiso 1 1 calc R U . . .
H20B H 0.913301 0.391528 0.082821 0.165 Uiso 1 1 calc R U . . .
H20C H 0.807687 0.326397 0.046572 0.165 Uiso 1 1 calc R U . . .
C21 C 0.5897(3) 0.5142(3) 0.13308(9) 0.0563(7) Uani 1 1 d . U . . .
H21 H 0.669082 0.554744 0.139762 0.068 Uiso 1 1 calc R U . . .
C22 C 0.4111(3) 0.2339(3) 0.07106(11) 0.067 Uani 1 1 d . U . . .
H22A H 0.474547 0.225746 0.051985 0.080 Uiso 1 1 calc R U . . .
H22B H 0.341403 0.224530 0.050195 0.080 Uiso 1 1 calc R U . . .
C23 C 0.3856(3) 0.1432(3) 0.10473(10) 0.0624(8) Uani 1 1 d . U . . .
C24 C 0.2737(3) 0.0950(3) 0.11757(11) 0.0677(9) Uani 1 1 d . U . . .
C25 C 0.0760(4) 0.0864(6) 0.1126(3) 0.161(3) Uani 1 1 d . U . . .
H25A H 0.077849 0.100274 0.146552 0.193 Uiso 1 1 calc R U . . .
H25B H 0.047254 0.004196 0.104108 0.193 Uiso 1 1 calc R U . . .
C26 C -0.0016(5) 0.1446(8) 0.0899(3) 0.204(4) Uani 1 1 d . U . . .
H26A H 0.028553 0.225962 0.098051 0.306 Uiso 1 1 calc R U . . .
H26B H -0.079846 0.116885 0.100413 0.306 Uiso 1 1 calc R U . . .
H26C H -0.004086 0.128836 0.056318 0.306 Uiso 1 1 calc R U . . .
C27 C 0.2549(4) 0.0156(3) 0.15000(12) 0.0726(10) Uani 1 1 d . U . . .
H27 H 0.178268 -0.016980 0.158590 0.087 Uiso 1 1 calc R U . . .
C28 C 0.3436(4) -0.0166(3) 0.16972(12) 0.0757(10) Uani 1 1 d . U . . .
C29 C 0.4557(4) 0.0320(3) 0.15651(13) 0.0754(10) Uani 1 1 d . U . . .
C30 C 0.6564(5) 0.0293(5) 0.1577(2) 0.127 Uani 1 1 d . U . . .
H30A H 0.651105 -0.002156 0.125192 0.152 Uiso 1 1 calc R U . . .
H30B H 0.686628 0.112393 0.158985 0.152 Uiso 1 1 calc R U . . .
C31 C 0.7322(6) -0.0162(6) 0.1864(3) 0.175 Uani 1 1 d . U . . .
H31A H 0.754237 0.030364 0.215850 0.262 Uiso 1 1 calc R U . . .
H31B H 0.801911 -0.015685 0.170336 0.262 Uiso 1 1 calc DR U . . .
H31C H 0.690819 -0.093613 0.192144 0.262 Uiso 1 1 calc R U . . .
C32 C 0.3199(5) -0.1031(3) 0.20526(13) 0.0922(13) Uani 1 1 d . U . . .
H32A H 0.240706 -0.155004 0.198603 0.111 Uiso 1 1 calc R U . . .
H32B H 0.375109 -0.148259 0.202345 0.111 Uiso 1 1 calc R U . . .
C33 C 0.3311(4) -0.0493(3) 0.25451(13) 0.0830(11) Uani 1 1 d . U . . .
C34 C 0.2386(4) -0.0205(3) 0.27282(13) 0.0878(12) Uani 1 1 d . U . . .
C35 C 0.0386(6) -0.0344(11) 0.2635(3) 0.221 Uani 1 1 d . U . . .
H35A H 0.042644 0.046258 0.268171 0.265 Uiso 1 1 calc R U . . .
H35B H 0.029888 -0.066357 0.293672 0.265 Uiso 1 1 calc R U . . .
C36 C -0.0562(7) -0.0926(13) 0.2323(4) 0.275(7) Uani 1 1 d . U . . .
H36A H -0.128312 -0.104091 0.248010 0.412 Uiso 1 1 calc R U . . .
H36B H -0.047366 -0.165775 0.221288 0.412 Uiso 1 1 calc R U . . .
H36C H -0.058671 -0.048296 0.206074 0.412 Uiso 1 1 calc R U . . .
C37 C 0.2482(4) 0.0300(3) 0.31762(13) 0.0869(12) Uani 1 1 d . U . . .
H37 H 0.183976 0.049849 0.329461 0.104 Uiso 1 1 calc R U . . .
C38 C 0.3492(4) 0.0518(3) 0.34512(13) 0.0807(11) Uani 1 1 d . U . . .
C39 C 0.4400(5) 0.0193(4) 0.32696(17) 0.1061(14) Uani 1 1 d . U . . .
C42 C 0.4311(5) -0.0290(4) 0.28203(16) 0.1059(14) Uani 1 1 d . U . . .
H42 H 0.495477 -0.048285 0.270102 0.127 Uiso 1 1 calc R U . . .
C43 C 0.3590(4) 0.1140(3) 0.39293(12) 0.0825(11) Uani 1 1 d . U . . .
H43A H 0.283113 0.091070 0.406687 0.099 Uiso 1 1 calc R U . . .
H43B H 0.416124 0.093152 0.413094 0.099 Uiso 1 1 calc R U . . .
C44 C 0.3962(4) 0.2399(3) 0.39047(11) 0.0711(9) Uani 1 1 d . U . . .
C45 C 0.3165(3) 0.3009(3) 0.38381(11) 0.0714(9) Uani 1 1 d . U . . .
C46 C 0.1163(4) 0.2973(4) 0.37326(15) 0.0917(12) Uani 1 1 d . U . . .
H46A H 0.129428 0.333001 0.343935 0.110 Uiso 1 1 calc R U . . .
H46B H 0.121971 0.356832 0.398499 0.110 Uiso 1 1 calc R U . . .
C47 C -0.0013(4) 0.2123(5) 0.3704(2) 0.1174(17) Uani 1 1 d . U . . .
H47A H -0.004181 0.151080 0.346794 0.176 Uiso 1 1 calc R U . . .
H47B H -0.060448 0.248660 0.362236 0.176 Uiso 1 1 calc R U . . .
H47C H -0.015856 0.181776 0.400347 0.176 Uiso 1 1 calc R U . . .
C48 C 0.3549(3) 0.4155(3) 0.37943(10) 0.0673(9) Uani 1 1 d . U . . .
H48 H 0.299682 0.455348 0.374752 0.081 Uiso 1 1 calc R U . . .
C49 C 0.4724(3) 0.4739(3) 0.38170(10) 0.0635(8) Uani 1 1 d . U . . .
C50 C 0.5519(3) 0.4138(3) 0.38913(11) 0.0699(9) Uani 1 1 d . U . . .
C51 C 0.7516(4) 0.4163(4) 0.39914(18) 0.0998(13) Uani 1 1 d . U . . .
H51A H 0.739388 0.352284 0.375324 0.120 Uiso 1 1 calc R U . . .
H51B H 0.744851 0.386743 0.429835 0.120 Uiso 1 1 calc R U . . .
C52 C 0.8690(4) 0.4989(5) 0.3965(2) 0.1144(16) Uani 1 1 d . U . . .
H52A H 0.876434 0.523726 0.365296 0.172 Uiso 1 1 calc R U . . .
H52B H 0.929045 0.462747 0.403484 0.172 Uiso 1 1 calc R U . . .
H52C H 0.878036 0.564139 0.418834 0.172 Uiso 1 1 calc R U . . .
C53 C 0.5132(4) 0.2995(3) 0.39376(11) 0.0737(9) Uani 1 1 d . U . . .
H53 H 0.568531 0.260310 0.399399 0.088 Uiso 1 1 calc R U . . .
C54 C 0.5109(3) 0.5984(3) 0.37593(10) 0.0639(8) Uani 1 1 d . U . . .
H54A H 0.588046 0.633027 0.392247 0.077 Uiso 1 1 calc R U . . .
H54B H 0.455699 0.634208 0.390077 0.077 Uiso 1 1 calc R U . . .
C94 C 0.4741(3) 0.1096(3) 0.12393(12) 0.0709(9) Uani 1 1 d . U . . .
H94 H 0.550346 0.140514 0.114639 0.085 Uiso 1 1 calc R U . . .
C40A C 0.6498(17) 0.0290(12) 0.3373(6) 0.234 Uani 0.6451 1 d D U P A 1
H40A H 0.721857 0.084634 0.351089 0.281 Uiso 0.645(5) 1 calc R U P A 1
H40B H 0.648929 0.032364 0.303434 0.281 Uiso 0.645(5) 1 calc R U P A 1
C41A C 0.6514(15) -0.0864(12) 0.3481(7) 0.238(7) Uani 0.645(5) 1 d D U P A 1
H41A H 0.727733 -0.095743 0.342594 0.356 Uiso 0.645(5) 1 calc R U P A 1
H41B H 0.591925 -0.143127 0.328239 0.356 Uiso 0.645(5) 1 calc R U P A 1
H41C H 0.635660 -0.095881 0.380495 0.356 Uiso 0.645(5) 1 calc R U P A 1
N6A N 0.117(2) 0.1788(18) 0.2453(8) 0.209(5) Uani 0.355(5) 1 d D U P A 2
C40 C 0.5714(18) -0.0754(19) 0.3594(8) 0.153(5) Uani 0.355(5) 1 d D U P A 2
H40C H 0.565767 -0.111317 0.327535 0.183 Uiso 0.355(5) 1 calc R U P A 2
H40D H 0.541151 -0.134406 0.380403 0.183 Uiso 0.355(5) 1 calc R U P A 2
C41 C 0.691(2) -0.010(3) 0.3738(13) 0.231(10) Uani 0.355(5) 1 d D U P A 2
H41D H 0.728926 0.023849 0.347240 0.347 Uiso 0.355(5) 1 calc R U P A 2
H41E H 0.732150 -0.060229 0.385897 0.347 Uiso 0.355(5) 1 calc R U P A 2
H41F H 0.690459 0.048933 0.397848 0.347 Uiso 0.355(5) 1 calc R U P A 2
C88A C 0.228(2) 0.248(2) 0.2441(6) 0.171(5) Uani 0.355(5) 1 d D U P A 2
H88A H 0.290375 0.216170 0.243551 0.205 Uiso 0.355(5) 1 calc R U P A 2
C89A C 0.251(2) 0.359(2) 0.2435(9) 0.163(5) Uani 0.355(5) 1 d D U P A 2
H89A H 0.328309 0.403208 0.239981 0.195 Uiso 0.355(5) 1 calc R U P A 2
C90A C 0.163(3) 0.4103(18) 0.2481(10) 0.187(5) Uani 0.355(5) 1 d D U P A 2
H90A H 0.181144 0.489898 0.253002 0.224 Uiso 0.355(5) 1 calc R U P A 2
C91A C 0.050(2) 0.343(2) 0.2452(13) 0.217(5) Uani 0.355(5) 1 d D U P A 2
H91A H -0.012089 0.375016 0.242851 0.260 Uiso 0.355(5) 1 calc R U P A 2
C92A C 0.030(2) 0.228(2) 0.2458(11) 0.223(5) Uani 0.355(5) 1 d D U P A 2
H92A H -0.047494 0.181957 0.246632 0.268 Uiso 0.355(5) 1 calc R U P A 2
N1 N 0.3869(2) -0.31275(18) 0.05505(7) 0.050 Uani 1 1 d . U . . .
O13 O 0.5814(2) -0.21822(19) 0.07070(8) 0.0806(7) Uani 1 1 d . U . . .
O14 O 0.2182(2) -0.4487(2) 0.03024(9) 0.0842(7) Uani 1 1 d . U . . .
C55 C 0.3221(4) -0.4137(3) 0.03238(11) 0.068 Uani 1 1 d . U . . .
C56 C 0.4060(3) -0.4699(3) 0.01304(10) 0.061 Uani 1 1 d . U . . .
C57 C 0.5165(3) -0.4006(2) 0.02560(10) 0.0620(8) Uani 1 1 d . U . . .
C58 C 0.6146(3) -0.4283(3) 0.01341(10) 0.065 Uani 1 1 d . U . . .
H58 H 0.690588 -0.381109 0.022467 0.077 Uiso 1 1 calc R U . . .
C59 C 0.5037(4) -0.2989(3) 0.05288(10) 0.071 Uani 1 1 d . U . . .
C60 C 0.3382(4) -0.2314(3) 0.07986(12) 0.076 Uani 1 1 d . U . . .
H60A H 0.400858 -0.175851 0.099479 0.092 Uiso 1 1 calc R U . . .
H60B H 0.280000 -0.271704 0.100347 0.092 Uiso 1 1 calc R U . . .
C61 C 0.2823(3) -0.1703(3) 0.04789(12) 0.0680(9) Uani 1 1 d . U . . .
H61A H 0.244811 -0.122858 0.066656 0.082 Uiso 1 1 calc R U . . .
H61B H 0.220498 -0.226656 0.028219 0.082 Uiso 1 1 calc R U . . .
C62 C 0.3622(3) -0.0967(3) 0.01706(12) 0.0675(8) Uani 1 1 d . U . . .
H62A H 0.396332 -0.144115 -0.003317 0.081 Uiso 1 1 calc R U . . .
H62B H 0.426322 -0.042049 0.036330 0.081 Uiso 1 1 calc R U . . .
C63 C 0.3009(4) -0.0330(3) -0.01240(14) 0.0812(10) Uani 1 1 d . U . . .
H63A H 0.241818 -0.086615 -0.033523 0.122 Uiso 1 1 calc R U . . .
H63B H 0.357329 0.017335 -0.030237 0.122 Uiso 1 1 calc R U . . .
H63C H 0.263904 0.011497 0.007531 0.122 Uiso 1 1 calc R U . . .
N2 N 0.7326(4) 0.7241(3) 0.50017(11) 0.0937(11) Uani 1 1 d . U . . .
O11 O 0.5909(3) 0.8126(3) 0.48758(10) 0.1058(10) Uani 1 1 d . U . . .
O12 O 0.8259(3) 0.5912(3) 0.51301(11) 0.1093(10) Uani 1 1 d . U . . .
C64 C 0.7373(5) 0.6169(4) 0.50652(13) 0.0923(13) Uani 1 1 d . U . . .
C65 C 0.6160(4) 0.5440(4) 0.50358(11) 0.0828(11) Uani 1 1 d . U . . .
C66 C 0.5745(4) 0.4289(4) 0.50742(12) 0.0852(11) Uani 1 1 d . U . . .
H66 H 0.623578 0.382788 0.512401 0.102 Uiso 1 1 calc R U . . .
C67 C 0.5442(4) 0.6117(3) 0.49668(11) 0.0810(11) Uani 1 1 d . U . . .
C68 C 0.6188(5) 0.7288(4) 0.49395(13) 0.0903(13) Uani 1 1 d . U . . .
C69 C 0.8349(5) 0.8218(4) 0.49967(17) 0.119 Uani 1 1 d D U . . .
H69A H 0.899450 0.815080 0.520277 0.143 Uiso 0.645(5) 1 calc R U P A 1
H69B H 0.816967 0.892612 0.509175 0.143 Uiso 0.645(5) 1 calc R U P A 1
H69C H 0.884976 0.823631 0.527704 0.143 Uiso 0.355(5) 1 calc R U P A 2
H69D H 0.808074 0.889786 0.503101 0.143 Uiso 0.355(5) 1 calc R U P A 2
C70 C 0.8647(12) 0.8173(11) 0.4485(4) 0.164 Uani 0.6451 1 d D U P A 1
H70A H 0.887555 0.748286 0.440595 0.197 Uiso 0.645(5) 1 calc R U P A 1
H70B H 0.795243 0.813820 0.428466 0.197 Uiso 0.645(5) 1 calc R U P A 1
C71 C 0.9607(13) 0.9179(11) 0.4400(5) 0.214 Uani 0.6451 1 d D U P A 1
H71A H 1.025752 0.927173 0.463245 0.257 Uiso 0.645(5) 1 calc R U P A 1
H71B H 0.933559 0.985610 0.443967 0.257 Uiso 0.645(5) 1 calc R U P A 1
C72 C 0.933(3) 0.856(3) 0.3788(9) 0.211 Uani 0.3549 1 d D U P A 2
H72A H 0.941681 0.927316 0.365382 0.317 Uiso 0.355(5) 1 calc R U P A 2
H72B H 0.897440 0.793164 0.355295 0.317 Uiso 0.355(5) 1 calc R U P A 2
H72C H 1.009021 0.851131 0.389761 0.317 Uiso 0.355(5) 1 calc R U P A 2
N5 N 0.5735(9) 0.3112(7) 0.2322(3) 0.146(3) Uani 0.645(5) 1 d D U P A 1
C83 C 0.5456(11) 0.2668(9) 0.2690(3) 0.147(3) Uani 0.645(5) 1 d D U P A 1
H83 H 0.470934 0.255682 0.280335 0.177 Uiso 0.645(5) 1 calc R U P A 1
C84 C 0.6304(10) 0.2364(10) 0.2908(3) 0.144(3) Uani 0.645(5) 1 d D U P A 1
H84 H 0.614901 0.198529 0.318011 0.173 Uiso 0.645(5) 1 calc R U P A 1
C85 C 0.7389(11) 0.2590(16) 0.2747(5) 0.165(4) Uani 0.645(5) 1 d D U P A 1
H85 H 0.801891 0.246768 0.292053 0.198 Uiso 0.645(5) 1 calc R U P A 1
C86 C 0.7522(10) 0.3002(11) 0.2320(4) 0.170(3) Uani 0.645(5) 1 d D U P A 1
H86 H 0.826496 0.319458 0.219903 0.204 Uiso 0.645(5) 1 calc R U P A 1
C87 C 0.6602(10) 0.3137(11) 0.2070(4) 0.159(3) Uani 0.645(5) 1 d D U P A 1
H87 H 0.659514 0.323660 0.174973 0.190 Uiso 0.645(5) 1 calc R U P A 1
N5A N 0.6208(14) 0.2901(13) 0.2522(5) 0.120(3) Uani 0.355(5) 1 d D U P A 2
C83A C 0.7029(18) 0.253(2) 0.2748(8) 0.160(4) Uani 0.355(5) 1 d D U P A 2
H83A H 0.674807 0.205144 0.298381 0.193 Uiso 0.355(5) 1 calc R U P A 2
C84A C 0.8207(18) 0.273(2) 0.2687(8) 0.193(5) Uani 0.355(5) 1 d D U P A 2
H84A H 0.867808 0.242427 0.287542 0.231 Uiso 0.355(5) 1 calc R U P A 2
C85A C 0.8668(18) 0.340(2) 0.2344(9) 0.222(6) Uani 0.355(5) 1 d D U P A 2
H85A H 0.947237 0.365208 0.229888 0.266 Uiso 0.355(5) 1 calc R U P A 2
C86A C 0.7828(19) 0.367(2) 0.2072(8) 0.196(5) Uani 0.355(5) 1 d D U P A 2
H86A H 0.792091 0.378869 0.175599 0.236 Uiso 0.355(5) 1 calc R U P A 2
C87A C 0.6842(19) 0.3763(17) 0.2287(7) 0.166(5) Uani 0.355(5) 1 d D U P A 2
H87A H 0.660789 0.442575 0.226931 0.199 Uiso 0.355(5) 1 calc R U P A 2
N6 N 0.2545(8) 0.3201(7) 0.2454(3) 0.112(2) Uani 0.645(5) 1 d D U P A 1
C88 C 0.1864(13) 0.3851(12) 0.2632(5) 0.183(4) Uani 0.645(5) 1 d D U P A 1
H88 H 0.225397 0.447031 0.284721 0.220 Uiso 0.645(5) 1 calc R U P A 1
C89 C 0.0676(14) 0.3705(15) 0.2534(6) 0.214(4) Uani 0.645(5) 1 d D U P A 1
H89 H 0.031099 0.420486 0.268257 0.257 Uiso 0.645(5) 1 calc R U P A 1
C90 C 0.0018(15) 0.2802(16) 0.2211(7) 0.249(5) Uani 0.645(5) 1 d D U P A 1
H90 H -0.075830 0.271156 0.210142 0.299 Uiso 0.645(5) 1 calc R U P A 1
C91 C 0.0659(15) 0.2061(15) 0.2072(7) 0.242(5) Uani 0.645(5) 1 d D U P A 1
H91 H 0.026804 0.135943 0.190489 0.290 Uiso 0.645(5) 1 calc R U P A 1
C92 C 0.1844(15) 0.2332(12) 0.2175(5) 0.210(4) Uani 0.645(5) 1 d D U P A 1
H92 H 0.221643 0.183593 0.202919 0.252 Uiso 0.645(5) 1 calc R U P A 1
N4 N -0.0480(5) -0.2760(6) 0.0225(3) 0.163(2) Uani 1 1 d . U . . .
C78 C -0.1110(6) -0.2021(7) 0.0264(3) 0.148(2) Uani 1 1 d . U . . .
H78 H -0.129015 -0.168677 -0.000115 0.178 Uiso 1 1 calc R U . . .
C79 C -0.1473(6) -0.1761(7) 0.0664(4) 0.152(2) Uani 1 1 d . U . . .
H79 H -0.191665 -0.124373 0.069231 0.183 Uiso 1 1 calc R U . . .
C80 C -0.1200(6) -0.2246(7) 0.1029(3) 0.147(2) Uani 1 1 d . U . . .
H80 H -0.150505 -0.207949 0.131186 0.176 Uiso 1 1 calc R U . . .
C81 C -0.0559(6) -0.2923(6) 0.1035(3) 0.136(2) Uani 1 1 d . U . . .
H81 H -0.036857 -0.320416 0.131248 0.164 Uiso 1 1 calc R U . . .
C82 C -0.0185(5) -0.3202(5) 0.0638(3) 0.135(2) Uani 1 1 d . U . . .
H82 H 0.028306 -0.369816 0.062582 0.161 Uiso 1 1 calc R U . . .
N3 N 0.8111(7) 0.1746(8) 0.4682(3) 0.194(3) Uani 1 1 d . U . . .
C73 C 0.7162(9) 0.1082(7) 0.4823(4) 0.192(3) Uani 1 1 d . U . . .
H73 H 0.676962 0.044462 0.461664 0.230 Uiso 1 1 calc R U . . .
C74 C 0.6707(8) 0.1182(8) 0.5197(4) 0.167(3) Uani 1 1 d . U . . .
H74 H 0.605672 0.061434 0.528309 0.201 Uiso 1 1 calc R U . . .
C75 C 0.7182(8) 0.2121(11) 0.5464(3) 0.174(3) Uani 1 1 d . U . . .
H75 H 0.685421 0.224825 0.574607 0.208 Uiso 1 1 calc R U . . .
C76 C 0.8158(7) 0.2930(7) 0.5339(3) 0.156(2) Uani 1 1 d . U . . .
H76 H 0.848505 0.362138 0.552323 0.188 Uiso 1 1 calc R U . . .
C77 C 0.8623(6) 0.2684(7) 0.4938(3) 0.140(2) Uani 1 1 d . U . . .
H77 H 0.931210 0.318894 0.484648 0.168 Uiso 1 1 calc R U . . .
C95 C 0.8572(17) 0.8486(19) 0.4182(6) 0.169(5) Uani 0.355(5) 1 d D U P A 2
H95A H 0.833560 0.918427 0.421944 0.203 Uiso 0.355(5) 1 calc R U P A 2
H95B H 0.786126 0.784815 0.410800 0.203 Uiso 0.355(5) 1 calc R U P A 2
C93 C 0.9100(14) 0.8342(16) 0.4600(5) 0.149(5) Uani 0.355(5) 1 d D U P A 2
H93A H 0.979247 0.899715 0.467846 0.179 Uiso 0.355(5) 1 calc R U P A 2
H93B H 0.937043 0.766425 0.455602 0.179 Uiso 0.355(5) 1 calc R U P A 2
C96 C 1.0036(10) 0.9100(11) 0.3928(4) 0.167(5) Uani 0.645(5) 1 d D U P A 1
H96A H 0.941480 0.907329 0.369569 0.250 Uiso 0.645(5) 1 calc R U P A 1
H96B H 1.027757 0.841444 0.388111 0.250 Uiso 0.645(5) 1 calc R U P A 1
H96C H 1.069805 0.975945 0.389700 0.250 Uiso 0.645(5) 1 calc R U P A 1
O15 O 0.5102(16) 0.0065(13) 0.3619(6) 0.129(4) Uani 0.355(5) 1 d . U P A 2
C7A C 0.830(2) 0.654(2) 0.2598(9) 0.103(5) Uani 0.355(5) 1 d . U P A 2
H7AA H 0.828351 0.587758 0.276631 0.124 Uiso 0.355(5) 1 calc R U P A 2
H7AB H 0.846616 0.721526 0.282255 0.124 Uiso 0.355(5) 1 calc R U P A 2
C8A C 0.9226(17) 0.671(2) 0.2233(7) 0.133(7) Uani 0.355(5) 1 d . U P A 2
H8AA H 0.890471 0.620667 0.195370 0.200 Uiso 0.355(5) 1 calc R U P A 2
H8AB H 0.991291 0.653450 0.235883 0.200 Uiso 0.355(5) 1 calc R U P A 2
H8AC H 0.944420 0.749298 0.215557 0.200 Uiso 0.355(5) 1 calc R U P A 2

loop_
_atom_site_aniso_label
_atom_site_aniso_U_11
_atom_site_aniso_U_22
_atom_site_aniso_U_33
_atom_site_aniso_U_23
_atom_site_aniso_U_13
_atom_site_aniso_U_12
C1 0.111(4) 0.238(7) 0.093(3) 0.029(4) 0.037(3) 0.099(4)
O1 0.0802(15) 0.0878(16) 0.0520(12) 0.0116(11) 0.0205(11) 0.0379(13)
C2 0.097(3) 0.164(5) 0.091(3) 0.042(3) 0.035(2) 0.070(3)
O2 0.0700(15) 0.152(3) 0.0570(14) -0.0027(15) 0.0142(11) 0.0409(16)
C3 0.0685(19) 0.0515(16) 0.0499(16) 0.0018(13) 0.0168(14) 0.0192(15)
O3 0.0706(14) 0.0670(13) 0.0612(13) -0.0023(10) 0.0153(10) 0.0217(11)
O4 0.0816(16) 0.0658(14) 0.0672(14) -0.0050(11) 0.0146(11) 0.0309(12)
C4 0.0728(19) 0.0513(16) 0.0475(16) 0.0021(12) 0.0135(14) 0.0237(15)
C5 0.0697(19) 0.0483(16) 0.0450(15) -0.0033(12) 0.0118(14) 0.0160(14)
O5 0.0871(18) 0.0824(17) 0.0921(18) 0.0187(14) 0.0068(14) 0.0169(15)
C6 0.068(2) 0.078(2) 0.0493(17) -0.0056(15) 0.0110(15) 0.0248(17)
O6 0.135(2) 0.0834(18) 0.110(2) 0.0163(16) 0.0059(19) 0.0547(18)
C7 0.074(6) 0.150(8) 0.073(4) -0.015(6) 0.001(4) 0.043(6)
O7 0.112(2) 0.149(3) 0.0759(19) -0.0111(19) 0.0293(17) 0.011(2)
C8 0.105(7) 0.200(11) 0.081(5) -0.008(7) 0.027(4) 0.069(8)
O8 0.143(5) 0.171(7) 0.084(4) -0.002(5) 0.010(3) 0.090(5)
C9 0.074(2) 0.079(2) 0.0486(17) -0.0028(15) 0.0081(15) 0.0284(18)
O9 0.0900(18) 0.0843(17) 0.0744(16) 0.0051(13) 0.0148(13) 0.0176(15)
C10 0.074(2) 0.0575(18) 0.0434(15) -0.0017(13) 0.0061(14) 0.0223(16)
O10 0.0801(17) 0.0829(17) 0.0777(16) 0.0072(13) 0.0079(12) 0.0289(14)
C11 0.078(2) 0.0513(17) 0.0448(15) 0.0030(13) 0.0160(14) 0.0181(15)
C12 0.072(2) 0.0499(16) 0.0390(14) 0.0062(12) 0.0150(13) 0.0189(15)
C13 0.073(2) 0.0590(18) 0.0432(15) 0.0055(13) 0.0151(14) 0.0219(16)
C14 0.073(2) 0.091(3) 0.065(2) -0.0005(18) 0.0132(17) 0.022(2)
C15 0.093(3) 0.118(4) 0.088(3) -0.008(2) 0.015(2) 0.042(3)
C16 0.072(2) 0.0545(17) 0.0477(16) 0.0031(13) 0.0107(14) 0.0129(15)
C17 0.084(2) 0.0511(17) 0.0425(15) 0.0031(12) 0.0135(14) 0.0188(16)
C18 0.081(2) 0.0533(17) 0.0456(15) 0.0047(13) 0.0154(14) 0.0245(16)
C19 0.082(3) 0.098(3) 0.092(3) -0.026(2) 0.005(2) 0.036(2)
C20 0.098(3) 0.126(4) 0.115(4) -0.039(3) 0.002(3) 0.059(3)
C21 0.0722(19) 0.0538(17) 0.0433(15) 0.0029(13) 0.0121(13) 0.0184(15)
C22 0.093 0.056 0.050 -0.001 0.013 0.019
C23 0.087(2) 0.0473(16) 0.0511(17) -0.0067(13) 0.0140(16) 0.0178(17)
C24 0.087(2) 0.0561(18) 0.0575(18) -0.0011(15) 0.0098(17) 0.0174(18)
C25 0.083(3) 0.177(6) 0.223(7) 0.109(5) 0.008(4) 0.016(4)
C26 0.093(4) 0.247(9) 0.273(10) 0.140(8) -0.014(5) 0.026(5)
C27 0.101(3) 0.0528(18) 0.062(2) 0.0006(15) 0.0238(19) 0.0177(19)
C28 0.125(3) 0.0478(18) 0.0556(18) -0.0039(14) 0.021(2) 0.028(2)
C29 0.106(3) 0.0571(19) 0.068(2) -0.0043(17) 0.010(2) 0.034(2)
C30 0.114 0.105 0.160 0.039 -0.019 0.027
C31 0.159 0.114 0.253 0.028 -0.005 0.043
C32 0.162(4) 0.056(2) 0.065(2) 0.0074(16) 0.026(2) 0.039(2)
C33 0.138(3) 0.0510(19) 0.063(2) 0.0081(16) 0.026(2) 0.029(2)
C34 0.114(3) 0.076(2) 0.060(2) 0.0077(18) 0.015(2) 0.005(2)
C35 0.130 0.357 0.116 -0.051 -0.008 -0.005
C36 0.161(7) 0.384(17) 0.203(10) -0.012(11) 0.011(7) -0.032(9)
C37 0.109(3) 0.082(3) 0.063(2) 0.0042(19) 0.029(2) 0.015(2)
C38 0.119(3) 0.062(2) 0.059(2) 0.0079(16) 0.017(2) 0.021(2)
C39 0.156(4) 0.100(3) 0.080(3) -0.005(2) 0.006(3) 0.069(3)
C42 0.164(4) 0.099(3) 0.074(3) -0.006(2) 0.007(3) 0.074(3)
C43 0.117(3) 0.075(2) 0.0563(19) 0.0079(17) 0.0164(19) 0.027(2)
C44 0.099(3) 0.073(2) 0.0435(17) 0.0040(15) 0.0127(16) 0.027(2)
C45 0.090(3) 0.077(2) 0.0421(16) 0.0019(15) 0.0146(16) 0.015(2)
C46 0.086(3) 0.105(3) 0.078(3) -0.003(2) 0.006(2) 0.022(3)
C47 0.092(3) 0.129(4) 0.120(4) 0.000(3) 0.011(3) 0.017(3)
C48 0.084(2) 0.076(2) 0.0444(16) 0.0024(15) 0.0105(15) 0.0281(19)
C49 0.084(2) 0.072(2) 0.0374(15) 0.0008(14) 0.0117(14) 0.0258(19)
C50 0.091(3) 0.075(2) 0.0458(17) -0.0019(15) 0.0083(16) 0.029(2)
C51 0.096(3) 0.099(3) 0.113(3) -0.008(3) 0.010(2) 0.045(3)
C52 0.082(3) 0.117(4) 0.146(5) -0.004(3) 0.014(3) 0.035(3)
C53 0.097(3) 0.078(2) 0.0513(18) 0.0055(16) 0.0130(17) 0.033(2)
C54 0.083(2) 0.068(2) 0.0443(16) 0.0002(14) 0.0089(15) 0.0274(17)
C94 0.089(2) 0.0526(18) 0.073(2) -0.0009(16) 0.0177(18) 0.0234(18)
C40A 0.257 0.290 0.164 -0.017 -0.023 0.108
C41A 0.250(14) 0.215(14) 0.242(15) -0.097(12) -0.051(13) 0.097(12)
N6A 0.251(10) 0.197(10) 0.173(11) -0.002(10) -0.016(10) 0.064(8)
C40 0.173(9) 0.173(9) 0.143(9) -0.051(8) -0.017(8) 0.119(8)
C41 0.217(18) 0.25(2) 0.214(19) -0.073(17) -0.001(17) 0.081(17)
C88A 0.242(9) 0.161(9) 0.122(9) 0.018(9) -0.021(9) 0.082(8)
C89A 0.229(9) 0.152(9) 0.116(9) 0.016(9) 0.006(8) 0.068(8)
C90A 0.235(9) 0.164(9) 0.166(10) 0.009(9) -0.010(9) 0.071(8)
C91A 0.260(9) 0.188(9) 0.188(11) 0.004(10) -0.012(10) 0.050(9)
C92A 0.267(10) 0.193(9) 0.203(11) 0.007(10) -0.021(10) 0.063(9)
N1 0.081 0.038 0.039 0.000 0.020 0.028
O13 0.121(2) 0.0540(13) 0.0692(14) -0.0053(11) 0.0126(14) 0.0308(14)
O14 0.1022(19) 0.0711(15) 0.0852(17) 0.0015(13) 0.0275(14) 0.0330(14)
C55 0.099 0.062 0.053 0.013 0.025 0.035
C56 0.091 0.046 0.047 0.005 0.017 0.021
C57 0.104(2) 0.0453(16) 0.0413(15) 0.0052(12) 0.0162(15) 0.0266(17)
C58 0.096 0.051 0.053 0.005 0.021 0.030
C59 0.134 0.042 0.039 -0.001 0.015 0.029
C60 0.119 0.059 0.060 0.002 0.031 0.038
C61 0.086(2) 0.0559(18) 0.0659(19) -0.0017(15) 0.0243(17) 0.0261(17)
C62 0.081(2) 0.0593(19) 0.0642(19) 0.0039(15) 0.0113(16) 0.0231(17)
C63 0.095(3) 0.073(2) 0.078(2) 0.0076(19) 0.001(2) 0.030(2)
N2 0.121(3) 0.087(2) 0.0580(18) -0.0010(16) 0.0255(18) 0.005(2)
O11 0.141(3) 0.086(2) 0.0841(19) 0.0090(16) 0.0261(18) 0.020(2)
O12 0.110(2) 0.120(3) 0.089(2) 0.0110(18) 0.0192(18) 0.016(2)
C64 0.109(3) 0.104(3) 0.055(2) -0.001(2) 0.016(2) 0.018(3)
C65 0.102(3) 0.091(3) 0.0444(18) -0.0039(17) 0.0123(18) 0.012(2)
C66 0.116(3) 0.086(3) 0.0491(19) 0.0008(17) 0.0169(19) 0.021(2)
C67 0.114(3) 0.081(3) 0.0421(17) -0.0028(16) 0.0149(18) 0.019(3)
C68 0.126(4) 0.085(3) 0.051(2) -0.0010(19) 0.022(2) 0.017(3)
C69 0.135 0.101 0.103 0.010 0.049 -0.002
C70 0.170 0.108 0.197 0.016 0.094 0.002
C71 0.245 0.176 0.220 0.020 0.083 0.050
C72 0.313 0.253 0.145 0.089 0.146 0.167
N5 0.209(7) 0.098(5) 0.107(5) -0.014(4) 0.035(5) 0.011(5)
C83 0.194(8) 0.142(7) 0.112(6) 0.007(5) 0.006(5) 0.062(6)
C84 0.173(8) 0.155(7) 0.109(6) 0.016(5) 0.020(5) 0.052(6)
C85 0.171(8) 0.182(7) 0.138(6) 0.036(6) 0.013(6) 0.040(7)
C86 0.173(7) 0.182(7) 0.154(6) 0.074(5) 0.015(5) 0.037(6)
C87 0.194(8) 0.148(7) 0.127(7) 0.028(6) 0.005(5) 0.036(7)
N5A 0.161(8) 0.110(6) 0.100(7) 0.024(5) 0.022(6) 0.053(6)
C83A 0.186(9) 0.167(8) 0.133(8) 0.038(7) -0.002(7) 0.054(8)
C84A 0.194(10) 0.208(10) 0.172(10) 0.045(9) 0.006(9) 0.045(10)
C85A 0.218(11) 0.228(12) 0.201(12) 0.059(10) 0.014(10) 0.025(11)
C86A 0.205(10) 0.198(11) 0.172(10) 0.051(9) 0.026(8) 0.026(9)
C87A 0.216(9) 0.131(9) 0.138(9) 0.029(7) 0.028(8) 0.025(8)
N6 0.180(5) 0.089(5) 0.075(3) 0.034(3) 0.010(3) 0.047(4)
C88 0.244(8) 0.163(7) 0.147(8) 0.017(6) 0.005(7) 0.064(7)
C89 0.257(9) 0.188(8) 0.199(9) 0.015(7) 0.000(8) 0.072(8)
C90 0.286(10) 0.214(11) 0.220(11) 0.001(9) -0.005(9) 0.039(9)
C91 0.275(10) 0.207(10) 0.213(11) -0.010(9) -0.029(9) 0.035(9)
C92 0.267(9) 0.184(8) 0.165(9) -0.003(7) -0.018(8) 0.054(8)
N4 0.132(4) 0.157(5) 0.198(6) 0.015(4) 0.028(4) 0.035(4)
C78 0.117(4) 0.163(6) 0.178(7) 0.002(5) -0.008(4) 0.067(4)
C79 0.128(5) 0.146(6) 0.189(7) 0.006(6) -0.005(5) 0.055(4)
C80 0.145(5) 0.131(5) 0.164(6) -0.007(5) 0.035(5) 0.040(4)
C81 0.152(5) 0.136(5) 0.151(5) 0.051(4) 0.056(4) 0.071(4)
C82 0.098(3) 0.121(4) 0.198(6) 0.061(4) 0.049(4) 0.036(3)
N3 0.201(6) 0.172(6) 0.186(6) -0.006(5) 0.070(5) 0.015(5)
C73 0.197(7) 0.130(6) 0.223(9) -0.001(6) 0.051(7) 0.008(5)
C74 0.165(6) 0.151(6) 0.184(8) 0.062(6) 0.025(6) 0.029(5)
C75 0.137(6) 0.234(9) 0.154(6) 0.029(6) 0.030(5) 0.057(6)
C76 0.149(6) 0.148(6) 0.163(6) -0.003(5) -0.029(5) 0.039(5)
C77 0.126(5) 0.136(5) 0.151(6) 0.047(5) 0.017(4) 0.018(4)
C95 0.213(10) 0.141(9) 0.149(9) 0.049(8) 0.096(8) 0.022(9)
C93 0.188(9) 0.107(8) 0.143(8) 0.063(7) 0.109(7) 0.002(8)
C96 0.208(10) 0.197(11) 0.145(8) 0.086(7) 0.124(8) 0.103(8)
O15 0.184(9) 0.130(8) 0.103(7) -0.024(7) -0.025(7) 0.106(7)
C7A 0.061(8) 0.177(13) 0.073(7) 0.001(11) 0.015(6) 0.038(11)
C8A 0.074(9) 0.226(18) 0.097(10) -0.011(15) 0.015(7) 0.045(13)

loop_
_atom_type_symbol
_atom_type_description
_atom_type_scat_dispersion_real
_atom_type_scat_dispersion_imag
_atom_type_scat_source
C C 0.0137 0.0067 'International Tables Vol C Tables 4.2.6.8 and 6.1.1.4'
H H 0.0000 0.0000 'International Tables Vol C Tables 4.2.6.8 and 6.1.1.4'
N N 0.0241 0.0134 'International Tables Vol C Tables 4.2.6.8 and 6.1.1.4'
O O 0.0389 0.0241 'International Tables Vol C Tables 4.2.6.8 and 6.1.1.4'

loop_
_geom_angle_atom_site_label_1
_geom_angle_atom_site_label_2
_geom_angle_atom_site_label_3
_geom_angle
_geom_angle_site_symmetry_1
_geom_angle_site_symmetry_3
_geom_angle_publ_flag
H1A C1 H1B 109.5 . . ?
H1A C1 H1C 109.5 . . ?
H1B C1 H1C 109.5 . . ?
C2 C1 H1A 109.5 . . ?
C2 C1 H1B 109.5 . . ?
C2 C1 H1C 109.5 . . ?
C2 O1 C3 119.3(3) . . ?
C1 C2 H2A 109.9 . . ?
C1 C2 H2B 109.9 . . ?
O1 C2 C1 108.9(4) . . ?
O1 C2 H2A 109.9 . . ?
O1 C2 H2B 109.9 . . ?
H2A C2 H2B 108.3 . . ?
C6 O2 C7 114.2(6) . . ?
C6 O2 C7A 118.6(10) . . ?
O1 C3 C4 122.2(3) . . ?
C10 C3 O1 117.1(3) . . ?
C10 C3 C4 120.8(3) . . ?
C13 O3 C14 118.1(3) . . ?
C18 O4 C19 118.1(3) . . ?
C3 C4 H4 119.7 . . ?
C5 C4 C3 120.7(3) . . ?
C5 C4 H4 119.7 . . ?
C4 C5 C11 120.1(3) . . ?
C6 C5 C4 118.3(3) . . ?
C6 C5 C11 121.6(3) . . ?
C24 O5 C25 116.7(3) . . ?
O2 C6 C5 116.4(3) . . ?
O2 C6 C9 123.1(3) . . ?
C5 C6 C9 120.5(3) . . ?
C29 O6 C30 116.6(3) . . ?
O2 C7 H7A 110.3 . . ?
O2 C7 H7B 110.3 . . ?
O2 C7 C8 107.0(10) . . ?
H7A C7 H7B 108.6 . . ?
C8 C7 H7A 110.3 . . ?
C8 C7 H7B 110.3 . . ?
C34 O7 C35 117.6(4) . . ?
C7 C8 H8A 109.5 . . ?
C7 C8 H8B 109.5 . . ?
C7 C8 H8C 109.5 . . ?
H8A C8 H8B 109.5 . . ?
H8A C8 H8C 109.5 . . ?
H8B C8 H8C 109.5 . . ?
C40A O8 C39 118.3(10) . . ?
C6 C9 H9 119.3 . . ?
C10 C9 C6 121.4(3) . . ?
C10 C9 H9 119.3 . . ?
C45 O9 C46 118.2(3) . . ?
C3 C10 C9 118.4(3) . . ?
C3 C10 C54 122.0(3) . . ?
C9 C10 C54 119.6(3) . . ?
C50 O10 C51 117.6(3) . . ?
C5 C11 H11A 109.0 . . ?
C5 C11 H11B 109.0 . . ?
H11A C11 H11B 107.8 . . ?
C12 C11 C5 113.0(2) . . ?
C12 C11 H11A 109.0 . . ?
C12 C11 H11B 109.0 . . ?
C13 C12 C11 121.4(3) . . ?
C13 C12 C21 117.7(3) . . ?
C21 C12 C11 120.9(3) . . ?
C12 C13 O3 116.4(3) . . ?
C12 C13 C16 120.9(3) . . ?
C16 C13 O3 122.7(3) . . ?
O3 C14 H14A 110.1 . . ?
O3 C14 H14B 110.1 . . ?
O3 C14 C15 107.8(3) . . ?
H14A C14 H14B 108.5 . . ?
C15 C14 H14A 110.1 . . ?
C15 C14 H14B 110.1 . . ?
C14 C15 H15A 109.5 . . ?
C14 C15 H15B 109.5 . . ?
C14 C15 H15C 109.5 . . ?
H15A C15 H15B 109.5 . . ?
H15A C15 H15C 109.5 . . ?
H15B C15 H15C 109.5 . . ?
C13 C16 H16 119.5 . . ?
C13 C16 C17 121.1(3) . . ?
C17 C16 H16 119.5 . . ?
C16 C17 C18 118.5(3) . . ?
C16 C17 C22 120.0(3) . . ?
C18 C17 C22 121.5(3) . . ?
O4 C18 C17 116.9(3) . . ?
O4 C18 C21 123.1(3) . . ?
C17 C18 C21 120.0(3) . . ?
O4 C19 H19A 110.3 . . ?
O4 C19 H19B 110.3 . . ?
O4 C19 C20 107.0(3) . . ?
H19A C19 H19B 108.6 . . ?
C20 C19 H19A 110.3 . . ?
C20 C19 H19B 110.3 . . ?
C19 C20 H20A 109.5 . . ?
C19 C20 H20B 109.5 . . ?
C19 C20 H20C 109.5 . . ?
H20A C20 H20B 109.5 . . ?
H20A C20 H20C 109.5 . . ?
H20B C20 H20C 109.5 . . ?
C12 C21 C18 121.7(3) . . ?
C12 C21 H21 119.1 . . ?
C18 C21 H21 119.1 . . ?
C17 C22 H22A 109.5 . . ?
C17 C22 H22B 109.5 . . ?
C17 C22 C23 110.7(2) . . ?
H22A C22 H22B 108.1 . . ?
C23 C22 H22A 109.5 . . ?
C23 C22 H22B 109.5 . . ?
C24 C23 C22 121.4(3) . . ?
C94 C23 C22 120.0(3) . . ?
C94 C23 C24 118.6(3) . . ?
O5 C24 C23 117.2(3) . . ?
O5 C24 C27 123.3(3) . . ?
C23 C24 C27 119.5(4) . . ?
O5 C25 H25A 110.2 . . ?
O5 C25 H25B 110.2 . . ?
O5 C25 C26 107.5(5) . . ?
H25A C25 H25B 108.5 . . ?
C26 C25 H25A 110.2 . . ?
C26 C25 H25B 110.2 . . ?
C25 C26 H26A 109.5 . . ?
C25 C26 H26B 109.5 . . ?
C25 C26 H26C 109.5 . . ?
H26A C26 H26B 109.5 . . ?
H26A C26 H26C 109.5 . . ?
H26B C26 H26C 109.5 . . ?
C24 C27 H27 119.1 . . ?
C28 C27 C24 121.8(4) . . ?
C28 C27 H27 119.1 . . ?
C27 C28 C29 118.3(3) . . ?
C27 C28 C32 120.4(4) . . ?
C29 C28 C32 121.3(4) . . ?
O6 C29 C28 115.7(3) . . ?
O6 C29 C94 124.4(4) . . ?
C94 C29 C28 119.9(4) . . ?
O6 C30 H30A 110.6 . . ?
O6 C30 H30B 110.6 . . ?
H30A C30 H30B 108.7 . . ?
C31 C30 O6 105.8(5) . . ?
C31 C30 H30A 110.6 . . ?
C31 C30 H30B 110.6 . . ?
C30 C31 H31A 109.5 . . ?
C30 C31 H31B 109.5 . . ?
C30 C31 H31C 109.5 . . ?
H31A C31 H31B 109.5 . . ?
H31A C31 H31C 109.5 . . ?
H31B C31 H31C 109.5 . . ?
C28 C32 H32A 109.0 . . ?
C28 C32 H32B 109.0 . . ?
H32A C32 H32B 107.8 . . ?
C33 C32 C28 112.7(3) . . ?
C33 C32 H32A 109.0 . . ?
C33 C32 H32B 109.0 . . ?
C34 C33 C32 120.1(5) . . ?
C42 C33 C32 121.7(4) . . ?
C42 C33 C34 118.2(4) . . ?
O7 C34 C33 115.7(4) . . ?
O7 C34 C37 123.6(4) . . ?
C33 C34 C37 120.7(5) . . ?
O7 C35 H35A 110.2 . . ?
O7 C35 H35B 110.2 . . ?
O7 C35 C36 107.4(7) . . ?
H35A C35 H35B 108.5 . . ?
C36 C35 H35A 110.2 . . ?
C36 C35 H35B 110.2 . . ?
C35 C36 H36A 109.5 . . ?
C35 C36 H36B 109.5 . . ?
C35 C36 H36C 109.5 . . ?
H36A C36 H36B 109.5 . . ?
H36A C36 H36C 109.5 . . ?
H36B C36 H36C 109.5 . . ?
C34 C37 H37 119.4 . . ?
C38 C37 C34 121.2(4) . . ?
C38 C37 H37 119.4 . . ?
C37 C38 C39 117.7(4) . . ?
C37 C38 C43 119.6(4) . . ?
C39 C38 C43 122.7(4) . . ?
C38 C39 O8 115.4(5) . . ?
C38 C39 C42 121.1(5) . . ?
C42 C39 O8 122.3(6) . . ?
O15 C39 C38 108.8(8) . . ?
O15 C39 C42 126.3(8) . . ?
C33 C42 C39 121.2(5) . . ?
C33 C42 H42 119.4 . . ?
C39 C42 H42 119.4 . . ?
C38 C43 H43A 109.4 . . ?
C38 C43 H43B 109.4 . . ?
H43A C43 H43B 108.0 . . ?
C44 C43 C38 111.1(3) . . ?
C44 C43 H43A 109.4 . . ?
C44 C43 H43B 109.4 . . ?
C45 C44 C43 122.4(4) . . ?
C53 C44 C43 120.1(4) . . ?
C53 C44 C45 117.4(3) . . ?
O9 C45 C44 116.1(3) . . ?
O9 C45 C48 123.5(4) . . ?
C48 C45 C44 120.4(3) . . ?
O9 C46 H46A 110.1 . . ?
O9 C46 H46B 110.1 . . ?
O9 C46 C47 107.9(4) . . ?
H46A C46 H46B 108.4 . . ?
C47 C46 H46A 110.1 . . ?
C47 C46 H46B 110.1 . . ?
C46 C47 H47A 109.5 . . ?
C46 C47 H47B 109.5 . . ?
C46 C47 H47C 109.5 . . ?
H47A C47 H47B 109.5 . . ?
H47A C47 H47C 109.5 . . ?
H47B C47 H47C 109.5 . . ?
C45 C48 H48 119.2 . . ?
C45 C48 C49 121.6(4) . . ?
C49 C48 H48 119.2 . . ?
C48 C49 C50 118.1(3) . . ?
C48 C49 C54 120.1(3) . . ?
C50 C49 C54 121.8(3) . . ?
O10 C50 C49 116.1(3) . . ?
O10 C50 C53 123.9(4) . . ?
C53 C50 C49 120.0(4) . . ?
O10 C51 H51A 110.3 . . ?
O10 C51 H51B 110.3 . . ?
O10 C51 C52 107.2(4) . . ?
H51A C51 H51B 108.5 . . ?
C52 C51 H51A 110.3 . . ?
C52 C51 H51B 110.3 . . ?
C51 C52 H52A 109.5 . . ?
C51 C52 H52B 109.5 . . ?
C51 C52 H52C 109.5 . . ?
H52A C52 H52B 109.5 . . ?
H52A C52 H52C 109.5 . . ?
H52B C52 H52C 109.5 . . ?
C44 C53 H53 118.8 . . ?
C50 C53 C44 122.3(4) . . ?
C50 C53 H53 118.8 . . ?
C10 C54 H54A 109.3 . . ?
C10 C54 H54B 109.3 . . ?
C49 C54 C10 111.4(3) . . ?
C49 C54 H54A 109.3 . . ?
C49 C54 H54B 109.3 . . ?
H54A C54 H54B 108.0 . . ?
C23 C94 C29 121.9(3) . . ?
C23 C94 H94 119.1 . . ?
C29 C94 H94 119.1 . . ?
O8 C40A H40A 108.9 . . ?
O8 C40A H40B 108.9 . . ?
O8 C40A C41A 113.4(12) . . ?
H40A C40A H40B 107.7 . . ?
C41A C40A H40A 108.9 . . ?
C41A C40A H40B 108.9 . . ?
C40A C41A H41A 109.5 . . ?
C40A C41A H41B 109.5 . . ?
C40A C41A H41C 109.5 . . ?
H41A C41A H41B 109.5 . . ?
H41A C41A H41C 109.5 . . ?
H41B C41A H41C 109.5 . . ?
C92A N6A C88A 117.0(19) . . ?
H40C C40 H40D 109.0 . . ?
C41 C40 H40C 111.1 . . ?
C41 C40 H40D 111.1 . . ?
O15 C40 H40C 111.1 . . ?
O15 C40 H40D 111.1 . . ?
O15 C40 C41 104(2) . . ?
C40 C41 H41D 109.5 . . ?
C40 C41 H41E 109.5 . . ?
C40 C41 H41F 109.5 . . ?
H41D C41 H41E 109.5 . . ?
H41D C41 H41F 109.5 . . ?
H41E C41 H41F 109.5 . . ?
N6A C88A H88A 118.7 . . ?
C89A C88A N6A 122.5(17) . . ?
C89A C88A H88A 118.7 . . ?
C88A C89A H89A 119.8 . . ?
C88A C89A C90A 120.4(15) . . ?
C90A C89A H89A 119.8 . . ?
C89A C90A H90A 120.8 . . ?
C91A C90A C89A 118.5(14) . . ?
C91A C90A H90A 120.8 . . ?
C90A C91A H91A 120.9 . . ?
C90A C91A C92A 118.3(15) . . ?
C92A C91A H91A 120.9 . . ?
N6A C92A C91A 122.4(17) . . ?
N6A C92A H92A 118.8 . . ?
C91A C92A H92A 118.8 . . ?
C55 N1 C60 124.6(3) . . ?
C59 N1 C55 111.3(2) . . ?
C59 N1 C60 124.0(3) . . ?
N1 C55 C56 106.7(3) . . ?
O14 C55 N1 125.2(3) . . ?
O14 C55 C56 128.1(3) . . ?
C57 C56 C55 107.9(3) . . ?
C57 C56 C58 122.4(3) . 2_645 ?
C58 C56 C55 129.7(3) 2_645 . ?
C56 C57 C59 106.9(3) . . ?
C58 C57 C56 122.6(3) . . ?
C58 C57 C59 130.5(3) . . ?
C56 C58 H58 122.5 2_645 . ?
C57 C58 C56 114.9(3) . 2_645 ?
C57 C58 H58 122.5 . . ?
N1 C59 C57 107.2(3) . . ?
O13 C59 N1 125.6(3) . . ?
O13 C59 C57 127.2(4) . . ?
N1 C60 H60A 109.1 . . ?
N1 C60 H60B 109.1 . . ?
N1 C60 C61 112.6(3) . . ?
H60A C60 H60B 107.8 . . ?
C61 C60 H60A 109.1 . . ?
C61 C60 H60B 109.1 . . ?
C60 C61 H61A 108.4 . . ?
C60 C61 H61B 108.4 . . ?
C60 C61 C62 115.6(3) . . ?
H61A C61 H61B 107.4 . . ?
C62 C61 H61A 108.4 . . ?
C62 C61 H61B 108.4 . . ?
C61 C62 H62A 109.1 . . ?
C61 C62 H62B 109.1 . . ?
C61 C62 C63 112.6(3) . . ?
H62A C62 H62B 107.8 . . ?
C63 C62 H62A 109.1 . . ?
C63 C62 H62B 109.1 . . ?
C62 C63 H63A 109.5 . . ?
C62 C63 H63B 109.5 . . ?
C62 C63 H63C 109.5 . . ?
H63A C63 H63B 109.5 . . ?
H63A C63 H63C 109.5 . . ?
H63B C63 H63C 109.5 . . ?
C64 N2 C68 112.2(4) . . ?
C64 N2 C69 124.0(5) . . ?
C68 N2 C69 123.8(4) . . ?
N2 C64 C65 106.5(5) . . ?
O12 C64 N2 124.8(5) . . ?
O12 C64 C65 128.7(5) . . ?
C66 C65 C64 128.9(5) . . ?
C66 C65 C67 123.2(4) . . ?
C67 C65 C64 107.8(4) . . ?
C65 C66 H66 123.3 . . ?
C67 C66 C65 113.5(4) 2_666 . ?
C67 C66 H66 123.3 2_666 . ?
C65 C67 C68 108.0(4) . . ?
C66 C67 C65 123.3(4) 2_666 . ?
C66 C67 C68 128.7(5) 2_666 . ?
N2 C68 C67 105.5(4) . . ?
O11 C68 N2 125.4(4) . . ?
O11 C68 C67 129.1(5) . . ?
N2 C69 H69A 111.2 . . ?
N2 C69 H69B 111.2 . . ?
N2 C69 H69C 107.1 . . ?
N2 C69 H69D 107.1 . . ?
N2 C69 C70 102.9(5) . . ?
N2 C69 C93 120.9(8) . . ?
H69A C69 H69B 109.1 . . ?
H69C C69 H69D 106.8 . . ?
C70 C69 H69A 111.2 . . ?
C70 C69 H69B 111.2 . . ?
C93 C69 H69C 107.1 . . ?
C93 C69 H69D 107.1 . . ?
C69 C70 H70A 109.5 . . ?
C69 C70 H70B 109.5 . . ?
H70A C70 H70B 108.0 . . ?
C71 C70 C69 110.9(9) . . ?
C71 C70 H70A 109.5 . . ?
C71 C70 H70B 109.5 . . ?
C70 C71 H71A 109.0 . . ?
C70 C71 H71B 109.0 . . ?
C70 C71 C96 112.9(11) . . ?
H71A C71 H71B 107.8 . . ?
C96 C71 H71A 109.0 . . ?
C96 C71 H71B 109.0 . . ?
H72A C72 H72B 109.5 . . ?
H72A C72 H72C 109.5 . . ?
H72B C72 H72C 109.5 . . ?
C95 C72 H72A 109.5 . . ?
C95 C72 H72B 109.5 . . ?
C95 C72 H72C 109.5 . . ?
C83 N5 C87 131.3(13) . . ?
N5 C83 H83 122.9 . . ?
N5 C83 C84 114.2(12) . . ?
C84 C83 H83 122.9 . . ?
C83 C84 H84 119.3 . . ?
C83 C84 C85 121.3(10) . . ?
C85 C84 H84 119.3 . . ?
C84 C85 H85 121.6 . . ?
C84 C85 C86 116.7(10) . . ?
C86 C85 H85 121.6 . . ?
C85 C86 H86 119.6 . . ?
C87 C86 C85 120.8(10) . . ?
C87 C86 H86 119.6 . . ?
N5 C87 C86 111.8(10) . . ?
N5 C87 H87 124.1 . . ?
C86 C87 H87 124.1 . . ?
C83A N5A C87A 104.2(16) . . ?
N5A C83A H83A 114.8 . . ?
N5A C83A C84A 130.4(16) . . ?
C84A C83A H83A 114.8 . . ?
C83A C84A H84A 121.1 . . ?
C85A C84A C83A 117.7(14) . . ?
C85A C84A H84A 121.1 . . ?
C84A C85A H85A 123.6 . . ?
C84A C85A C86A 112.9(13) . . ?
C86A C85A H85A 123.6 . . ?
C85A C86A H86A 121.6 . . ?
C85A C86A C87A 116.8(15) . . ?
C87A C86A H86A 121.6 . . ?
N5A C87A C86A 120.5(16) . . ?
N5A C87A H87A 119.7 . . ?
C86A C87A H87A 119.7 . . ?
C92 N6 C88 107.8(12) . . ?
N6 C88 H88 115.8 . . ?
N6 C88 C89 128.4(13) . . ?
C89 C88 H88 115.8 . . ?
C88 C89 H89 120.1 . . ?
C88 C89 C90 119.8(13) . . ?
C90 C89 H89 120.1 . . ?
C89 C90 H90 123.9 . . ?
C91 C90 C89 112.2(12) . . ?
C91 C90 H90 123.9 . . ?
C90 C91 H91 119.2 . . ?
C92 C91 C90 121.6(12) . . ?
C92 C91 H91 119.2 . . ?
N6 C92 C91 129.3(13) . . ?
N6 C92 H92 115.4 . . ?
C91 C92 H92 115.4 . . ?
C78 N4 C82 117.6(7) . . ?
N4 C78 H78 119.6 . . ?
C79 C78 N4 120.7(8) . . ?
C79 C78 H78 119.6 . . ?
C78 C79 H79 121.0 . . ?
C78 C79 C80 117.9(8) . . ?
C80 C79 H79 121.0 . . ?
C79 C80 H80 116.8 . . ?
C81 C80 C79 126.4(8) . . ?
C81 C80 H80 116.8 . . ?
C80 C81 H81 121.5 . . ?
C80 C81 C82 117.0(7) . . ?
C82 C81 H81 121.5 . . ?
N4 C82 H82 119.8 . . ?
C81 C82 N4 120.3(6) . . ?
C81 C82 H82 119.8 . . ?
C73 N3 C77 117.9(8) . . ?
N3 C73 H73 116.0 . . ?
C74 C73 N3 128.0(10) . . ?
C74 C73 H73 116.0 . . ?
C73 C74 H74 121.9 . . ?
C73 C74 C75 116.2(9) . . ?
C75 C74 H74 121.9 . . ?
C74 C75 H75 119.4 . . ?
C74 C75 C76 121.1(9) . . ?
C76 C75 H75 119.4 . . ?
C75 C76 H76 121.5 . . ?
C77 C76 C75 117.0(8) . . ?
C77 C76 H76 121.5 . . ?
N3 C77 C76 119.5(7) . . ?
N3 C77 H77 120.2 . . ?
C76 C77 H77 120.2 . . ?
C72 C95 H95A 108.8 . . ?
C72 C95 H95B 108.8 . . ?
H95A C95 H95B 107.7 . . ?
C93 C95 C72 113.7(19) . . ?
C93 C95 H95A 108.8 . . ?
C93 C95 H95B 108.8 . . ?
C69 C93 H93A 108.5 . . ?
C69 C93 H93B 108.5 . . ?
C95 C93 C69 115.0(13) . . ?
C95 C93 H93A 108.5 . . ?
C95 C93 H93B 108.5 . . ?
H93A C93 H93B 107.5 . . ?
C71 C96 H96A 109.5 . . ?
C71 C96 H96B 109.5 . . ?
C71 C96 H96C 109.5 . . ?
H96A C96 H96B 109.5 . . ?
H96A C96 H96C 109.5 . . ?
H96B C96 H96C 109.5 . . ?
C39 O15 C40 123.1(15) . . ?
O2 C7A H7AA 110.8 . . ?
O2 C7A H7AB 110.8 . . ?
O2 C7A C8A 104.7(17) . . ?
H7AA C7A H7AB 108.9 . . ?
C8A C7A H7AA 110.8 . . ?
C8A C7A H7AB 110.8 . . ?
C7A C8A H8AA 109.5 . . ?
C7A C8A H8AB 109.5 . . ?
C7A C8A H8AC 109.5 . . ?
H8AA C8A H8AB 109.5 . . ?
H8AA C8A H8AC 109.5 . . ?
H8AB C8A H8AC 109.5 . . ?

loop_
_geom_bond_atom_site_label_1
_geom_bond_atom_site_label_2
_geom_bond_distance
_geom_bond_site_symmetry_2
_geom_bond_publ_flag
C1 H1A 0.9800 . ?
C1 H1B 0.9800 . ?
C1 H1C 0.9800 . ?
C1 C2 1.488(5) . ?
O1 C2 1.386(5) . ?
O1 C3 1.395(3) . ?
C2 H2A 0.9900 . ?
C2 H2B 0.9900 . ?
O2 C6 1.376(4) . ?
O2 C7 1.502(14) . ?
O2 C7A 1.44(3) . ?
C3 C4 1.402(4) . ?
C3 C10 1.374(4) . ?
O3 C13 1.391(4) . ?
O3 C14 1.422(4) . ?
O4 C18 1.380(4) . ?
O4 C19 1.411(5) . ?
C4 H4 0.9500 . ?
C4 C5 1.388(4) . ?
C5 C6 1.385(5) . ?
C5 C11 1.524(4) . ?
O5 C24 1.376(5) . ?
O5 C25 1.394(6) . ?
C6 C9 1.389(4) . ?
O6 C29 1.382(5) . ?
O6 C30 1.478(6) . ?
C7 H7A 0.9900 . ?
C7 H7B 0.9900 . ?
C7 C8 1.503(16) . ?
O7 C34 1.373(5) . ?
O7 C35 1.402(8) . ?
C8 H8A 0.9800 . ?
C8 H8B 0.9800 . ?
C8 H8C 0.9800 . ?
O8 C39 1.461(10) . ?
O8 C40A 1.46(2) . ?
C9 H9 0.9500 . ?
C9 C10 1.384(4) . ?
O9 C45 1.384(4) . ?
O9 C46 1.428(5) . ?
C10 C54 1.525(4) . ?
O10 C50 1.381(4) . ?
O10 C51 1.434(5) . ?
C11 H11A 0.9900 . ?
C11 H11B 0.9900 . ?
C11 C12 1.514(4) . ?
C12 C13 1.387(4) . ?
C12 C21 1.389(4) . ?
C13 C16 1.387(4) . ?
C14 H14A 0.9900 . ?
C14 H14B 0.9900 . ?
C14 C15 1.482(5) . ?
C15 H15A 0.9800 . ?
C15 H15B 0.9800 . ?
C15 H15C 0.9800 . ?
C16 H16 0.9500 . ?
C16 C17 1.387(4) . ?
C17 C18 1.389(5) . ?
C17 C22 1.512(4) . ?
C18 C21 1.392(4) . ?
C19 H19A 0.9900 . ?
C19 H19B 0.9900 . ?
C19 C20 1.516(5) . ?
C20 H20A 0.9800 . ?
C20 H20B 0.9800 . ?
C20 H20C 0.9800 . ?
C21 H21 0.9500 . ?
C22 H22A 0.9900 . ?
C22 H22B 0.9900 . ?
C22 C23 1.525(5) . ?
C23 C24 1.391(5) . ?
C23 C94 1.368(5) . ?
C24 C27 1.396(5) . ?
C25 H25A 0.9900 . ?
C25 H25B 0.9900 . ?
C25 C26 1.500(8) . ?
C26 H26A 0.9800 . ?
C26 H26B 0.9800 . ?
C26 H26C 0.9800 . ?
C27 H27 0.9500 . ?
C27 C28 1.367(5) . ?
C28 C29 1.398(5) . ?
C28 C32 1.526(5) . ?
C29 C94 1.385(5) . ?
C30 H30A 0.9900 . ?
C30 H30B 0.9900 . ?
C30 C31 1.470(8) . ?
C31 H31A 0.9800 . ?
C31 H31B 0.9800 . ?
C31 H31C 0.9800 . ?
C32 H32A 0.9900 . ?
C32 H32B 0.9900 . ?
C32 C33 1.521(5) . ?
C33 C34 1.384(6) . ?
C33 C42 1.369(6) . ?
C34 C37 1.391(6) . ?
C35 H35A 0.9900 . ?
C35 H35B 0.9900 . ?
C35 C36 1.412(10) . ?
C36 H36A 0.9800 . ?
C36 H36B 0.9800 . ?
C36 H36C 0.9800 . ?
C37 H37 0.9500 . ?
C37 C38 1.377(6) . ?
C38 C39 1.385(6) . ?
C38 C43 1.525(5) . ?
C39 C42 1.386(6) . ?
C39 O15 1.345(18) . ?
C42 H42 0.9500 . ?
C43 H43A 0.9900 . ?
C43 H43B 0.9900 . ?
C43 C44 1.509(5) . ?
C44 C45 1.402(5) . ?
C44 C53 1.389(5) . ?
C45 C48 1.386(5) . ?
C46 H46A 0.9900 . ?
C46 H46B 0.9900 . ?
C46 C47 1.501(6) . ?
C47 H47A 0.9800 . ?
C47 H47B 0.9800 . ?
C47 H47C 0.9800 . ?
C48 H48 0.9500 . ?
C48 C49 1.392(5) . ?
C49 C50 1.395(5) . ?
C49 C54 1.510(5) . ?
C50 C53 1.383(5) . ?
C51 H51A 0.9900 . ?
C51 H51B 0.9900 . ?
C51 C52 1.502(6) . ?
C52 H52A 0.9800 . ?
C52 H52B 0.9800 . ?
C52 H52C 0.9800 . ?
C53 H53 0.9500 . ?
C54 H54A 0.9900 . ?
C54 H54B 0.9900 . ?
C94 H94 0.9500 . ?
C40A H40A 0.9900 . ?
C40A H40B 0.9900 . ?
C40A C41A 1.4996(10) . ?
C41A H41A 0.9800 . ?
C41A H41B 0.9800 . ?
C41A H41C 0.9800 . ?
N6A C88A 1.372(14) . ?
N6A C92A 1.367(14) . ?
C40 H40C 0.9900 . ?
C40 H40D 0.9900 . ?
C40 C41 1.459(18) . ?
C40 O15 1.42(2) . ?
C41 H41D 0.9800 . ?
C41 H41E 0.9800 . ?
C41 H41F 0.9800 . ?
C88A H88A 0.9500 . ?
C88A C89A 1.321(12) . ?
C89A H89A 0.9500 . ?
C89A C90A 1.397(12) . ?
C90A H90A 0.9500 . ?
C90A C91A 1.375(12) . ?
C91A H91A 0.9500 . ?
C91A C92A 1.382(13) . ?
C92A H92A 0.9500 . ?
N1 C55 1.377(4) . ?
N1 C59 1.376(5) . ?
N1 C60 1.471(4) . ?
O13 C59 1.224(4) . ?
O14 C55 1.202(4) . ?
C55 C56 1.494(5) . ?
C56 C57 1.381(5) . ?
C56 C58 1.386(4) 2_645 ?
C57 C58 1.380(5) . ?
C57 C59 1.495(4) . ?
C58 H58 0.9500 . ?
C60 H60A 0.9900 . ?
C60 H60B 0.9900 . ?
C60 C61 1.500(5) . ?
C61 H61A 0.9900 . ?
C61 H61B 0.9900 . ?
C61 C62 1.505(5) . ?
C62 H62A 0.9900 . ?
C62 H62B 0.9900 . ?
C62 C63 1.516(5) . ?
C63 H63A 0.9800 . ?
C63 H63B 0.9800 . ?
C63 H63C 0.9800 . ?
N2 C64 1.378(6) . ?
N2 C68 1.397(6) . ?
N2 C69 1.465(6) . ?
O11 C68 1.209(5) . ?
O12 C64 1.213(6) . ?
C64 C65 1.480(6) . ?
C65 C66 1.390(6) . ?
C65 C67 1.391(6) . ?
C66 H66 0.9500 . ?
C66 C67 1.373(6) 2_666 ?
C67 C68 1.487(6) . ?
C69 H69A 0.9900 . ?
C69 H69B 0.9900 . ?
C69 H69C 0.9900 . ?
C69 H69D 0.9900 . ?
C69 C70 1.548(11) . ?
C69 C93 1.491(11) . ?
C70 H70A 0.9900 . ?
C70 H70B 0.9900 . ?
C70 C71 1.487(8) . ?
C71 H71A 0.9900 . ?
C71 H71B 0.9900 . ?
C71 C96 1.497(12) . ?
C72 H72A 0.9800 . ?
C72 H72B 0.9800 . ?
C72 H72C 0.9800 . ?
C72 C95 1.490(14) . ?
N5 C83 1.258(10) . ?
N5 C87 1.299(10) . ?
C83 H83 0.9500 . ?
C83 C84 1.342(9) . ?
C84 H84 0.9500 . ?
C84 C85 1.371(9) . ?
C85 H85 0.9500 . ?
C85 C86 1.379(10) . ?
C86 H86 0.9500 . ?
C86 C87 1.360(10) . ?
C87 H87 0.9500 . ?
N5A C83A 1.375(14) . ?
N5A C87A 1.375(13) . ?
C83A H83A 0.9500 . ?
C83A C84A 1.393(12) . ?
C84A H84A 0.9500 . ?
C84A C85A 1.381(12) . ?
C85A H85A 0.9500 . ?
C85A C86A 1.391(12) . ?
C86A H86A 0.9500 . ?
C86A C87A 1.397(12) . ?
C87A H87A 0.9500 . ?
N6 C88 1.399(11) . ?
N6 C92 1.353(12) . ?
C88 H88 0.9500 . ?
C88 C89 1.408(11) . ?
C89 H89 0.9500 . ?
C89 C90 1.430(12) . ?
C90 H90 0.9500 . ?
C90 C91 1.413(11) . ?
C91 H91 0.9500 . ?
C91 C92 1.387(11) . ?
C92 H92 0.9500 . ?
N4 C78 1.354(8) . ?
N4 C82 1.432(9) . ?
C78 H78 0.9500 . ?
C78 C79 1.313(10) . ?
C79 H79 0.9500 . ?
C79 C80 1.337(10) . ?
C80 H80 0.9500 . ?
C80 C81 1.299(9) . ?
C81 H81 0.9500 . ?
C81 C82 1.318(9) . ?
C82 H82 0.9500 . ?
N3 C73 1.307(10) . ?
N3 C77 1.310(10) . ?
C73 H73 0.9500 . ?
C73 C74 1.257(11) . ?
C74 H74 0.9500 . ?
C74 C75 1.319(12) . ?
C75 H75 0.9500 . ?
C75 C76 1.395(11) . ?
C76 H76 0.9500 . ?
C76 C77 1.369(10) . ?
C77 H77 0.9500 . ?
C95 H95A 0.9900 . ?
C95 H95B 0.9900 . ?
C95 C93 1.397(15) . ?
C93 H93A 0.9900 . ?
C93 H93B 0.9900 . ?
C96 H96A 0.9800 . ?
C96 H96B 0.9800 . ?
C96 H96C 0.9800 . ?
C7A H7AA 0.9900 . ?
C7A H7AB 0.9900 . ?
C7A C8A 1.56(3) . ?
C8A H8AA 0.9800 . ?
C8A H8AB 0.9800 . ?
C8A H8AC 0.9800 . ?

loop_
_geom_torsion_atom_site_label_1
_geom_torsion_atom_site_label_2
_geom_torsion_atom_site_label_3
_geom_torsion_atom_site_label_4
_geom_torsion
_geom_torsion_site_symmetry_1
_geom_torsion_site_symmetry_2
_geom_torsion_site_symmetry_3
_geom_torsion_site_symmetry_4
_geom_torsion_publ_flag
O1 C3 C4 C5 -179.7(3) . . . . ?
O1 C3 C10 C9 -179.3(3) . . . . ?
O1 C3 C10 C54 1.6(4) . . . . ?
C2 O1 C3 C4 -6.1(5) . . . . ?
C2 O1 C3 C10 173.8(4) . . . . ?
O2 C6 C9 C10 -179.4(3) . . . . ?
C3 O1 C2 C1 -178.7(4) . . . . ?
C3 C4 C5 C6 -1.1(4) . . . . ?
C3 C4 C5 C11 178.1(3) . . . . ?
C3 C10 C54 C49 93.9(4) . . . . ?
O3 C13 C16 C17 178.4(3) . . . . ?
O4 C18 C21 C12 -178.9(3) . . . . ?
C4 C3 C10 C9 0.6(5) . . . . ?
C4 C3 C10 C54 -178.5(3) . . . . ?
C4 C5 C6 O2 -179.6(3) . . . . ?
C4 C5 C6 C9 0.8(5) . . . . ?
C4 C5 C11 C12 -94.7(3) . . . . ?
C5 C6 C9 C10 0.1(5) . . . . ?
C5 C11 C12 C13 81.6(4) . . . . ?
C5 C11 C12 C21 -97.6(3) . . . . ?
O5 C24 C27 C28 -179.5(3) . . . . ?
C6 O2 C7 C8 171.2(7) . . . . ?
C6 O2 C7A C8A -170.3(13) . . . . ?
C6 C5 C11 C12 84.5(4) . . . . ?
C6 C9 C10 C3 -0.8(5) . . . . ?
C6 C9 C10 C54 178.3(3) . . . . ?
O6 C29 C94 C23 -179.8(3) . . . . ?
C7 O2 C6 C5 -167.8(5) . . . . ?
C7 O2 C6 C9 11.7(7) . . . . ?
O7 C34 C37 C38 178.5(4) . . . . ?
O8 C39 C42 C33 -168.8(6) . . . . ?
C9 C10 C54 C49 -85.2(4) . . . . ?
O9 C45 C48 C49 179.8(3) . . . . ?
C10 C3 C4 C5 0.4(5) . . . . ?
O10 C50 C53 C44 -179.1(3) . . . . ?
C11 C5 C6 O2 1.2(5) . . . . ?
C11 C5 C6 C9 -178.4(3) . . . . ?
C11 C12 C13 O3 3.8(4) . . . . ?
C11 C12 C13 C16 -177.4(3) . . . . ?
C11 C12 C21 C18 177.6(3) . . . . ?
C12 C13 C16 C17 -0.3(4) . . . . ?
C13 O3 C14 C15 179.3(3) . . . . ?
C13 C12 C21 C18 -1.6(4) . . . . ?
C13 C16 C17 C18 -1.4(4) . . . . ?
C13 C16 C17 C22 176.1(3) . . . . ?
C14 O3 C13 C12 -178.7(3) . . . . ?
C14 O3 C13 C16 2.6(4) . . . . ?
C16 C17 C18 O4 -179.6(2) . . . . ?
C16 C17 C18 C21 1.5(4) . . . . ?
C16 C17 C22 C23 -81.8(4) . . . . ?
C17 C18 C21 C12 0.0(4) . . . . ?
C17 C22 C23 C24 93.3(4) . . . . ?
C17 C22 C23 C94 -84.9(4) . . . . ?
C18 O4 C19 C20 176.4(3) . . . . ?
C18 C17 C22 C23 95.6(3) . . . . ?
C19 O4 C18 C17 175.7(3) . . . . ?
C19 O4 C18 C21 -5.3(4) . . . . ?
C21 C12 C13 O3 -177.0(2) . . . . ?
C21 C12 C13 C16 1.8(4) . . . . ?
C22 C17 C18 O4 3.0(4) . . . . ?
C22 C17 C18 C21 -176.0(3) . . . . ?
C22 C23 C24 O5 2.3(4) . . . . ?
C22 C23 C24 C27 -177.3(3) . . . . ?
C22 C23 C94 C29 176.5(3) . . . . ?
C23 C24 C27 C28 0.0(5) . . . . ?
C24 O5 C25 C26 174.1(6) . . . . ?
C24 C23 C94 C29 -1.8(5) . . . . ?
C24 C27 C28 C29 -0.2(5) . . . . ?
C24 C27 C28 C32 179.6(3) . . . . ?
C25 O5 C24 C23 -176.1(5) . . . . ?
C25 O5 C24 C27 3.4(6) . . . . ?
C27 C28 C29 O6 -179.3(3) . . . . ?
C27 C28 C29 C94 -0.6(5) . . . . ?
C27 C28 C32 C33 -91.6(5) . . . . ?
C28 C29 C94 C23 1.7(5) . . . . ?
C28 C32 C33 C34 84.2(5) . . . . ?
C28 C32 C33 C42 -96.4(5) . . . . ?
C29 O6 C30 C31 178.0(4) . . . . ?
C29 C28 C32 C33 88.2(5) . . . . ?
C30 O6 C29 C28 169.2(4) . . . . ?
C30 O6 C29 C94 -9.4(6) . . . . ?
C32 C28 C29 O6 0.9(5) . . . . ?
C32 C28 C29 C94 179.5(3) . . . . ?
C32 C33 C34 O7 1.6(5) . . . . ?
C32 C33 C34 C37 -179.2(3) . . . . ?
C32 C33 C42 C39 -179.5(4) . . . . ?
C33 C34 C37 C38 -0.6(6) . . . . ?
C34 O7 C35 C36 -164.7(8) . . . . ?
C34 C33 C42 C39 -0.1(7) . . . . ?
C34 C37 C38 C39 -1.4(6) . . . . ?
C34 C37 C38 C43 176.1(3) . . . . ?
C35 O7 C34 C33 170.7(6) . . . . ?
C35 O7 C34 C37 -8.4(8) . . . . ?
C37 C38 C39 O8 170.4(5) . . . . ?
C37 C38 C39 C42 2.7(7) . . . . ?
C37 C38 C39 O15 -156.7(9) . . . . ?
C37 C38 C43 C44 -85.1(5) . . . . ?
C38 C39 C42 C33 -2.0(8) . . . . ?
C38 C39 O15 C40 146.5(18) . . . . ?
C38 C43 C44 C45 89.0(4) . . . . ?
C38 C43 C44 C53 -89.5(4) . . . . ?
C39 O8 C40A C41A -81.4(16) . . . . ?
C39 C38 C43 C44 92.3(5) . . . . ?
C42 C33 C34 O7 -177.8(4) . . . . ?
C42 C33 C34 C37 1.4(6) . . . . ?
C42 C39 O15 C40 -12(2) . . . . ?
C43 C38 C39 O8 -7.1(7) . . . . ?
C43 C38 C39 C42 -174.8(4) . . . . ?
C43 C38 C39 O15 25.9(10) . . . . ?
C43 C44 C45 O9 3.1(4) . . . . ?
C43 C44 C45 C48 -176.7(3) . . . . ?
C43 C44 C53 C50 176.3(3) . . . . ?
C44 C45 C48 C49 -0.4(5) . . . . ?
C45 O9 C46 C47 177.1(3) . . . . ?
C45 C44 C53 C50 -2.3(5) . . . . ?
C45 C48 C49 C50 -0.7(4) . . . . ?
C45 C48 C49 C54 178.9(3) . . . . ?
C46 O9 C45 C44 -177.5(3) . . . . ?
C46 O9 C45 C48 2.3(5) . . . . ?
C48 C49 C50 O10 -179.4(3) . . . . ?
C48 C49 C50 C53 0.3(4) . . . . ?
C48 C49 C54 C10 -85.4(3) . . . . ?
C49 C50 C53 C44 1.2(5) . . . . ?
C50 O10 C51 C52 175.4(3) . . . . ?
C50 C49 C54 C10 94.3(4) . . . . ?
C51 O10 C50 C49 -179.9(3) . . . . ?
C51 O10 C50 C53 0.3(5) . . . . ?
C53 C44 C45 O9 -178.4(3) . . . . ?
C53 C44 C45 C48 1.8(5) . . . . ?
C54 C49 C50 O10 0.9(4) . . . . ?
C54 C49 C50 C53 -179.3(3) . . . . ?
C94 C23 C24 O5 -179.5(3) . . . . ?
C94 C23 C24 C27 1.0(5) . . . . ?
C40A O8 C39 C38 179.8(7) . . . . ?
C40A O8 C39 C42 -12.7(10) . . . . ?
N6A C88A C89A C90A 5(2) . . . . ?
C41 C40 O15 C39 129(2) . . . . ?
C88A N6A C92A C91A 0(4) . . . . ?
C88A C89A C90A C91A -11(4) . . . . ?
C89A C90A C91A C92A 11(5) . . . . ?
C90A C91A C92A N6A -6(5) . . . . ?
C92A N6A C88A C89A 0(2) . . . . ?
N1 C55 C56 C57 0.8(3) . . . . ?
N1 C55 C56 C58 -178.5(3) . . . 2_645 ?
N1 C60 C61 C62 -63.7(4) . . . . ?
O14 C55 C56 C57 -177.4(3) . . . . ?
O14 C55 C56 C58 3.2(6) . . . 2_645 ?
C55 N1 C59 O13 -178.5(3) . . . . ?
C55 N1 C59 C57 0.6(3) . . . . ?
C55 N1 C60 C61 -72.8(4) . . . . ?
C55 C56 C57 C58 179.6(3) . . . . ?
C55 C56 C57 C59 -0.4(3) . . . . ?
C56 C57 C58 C56 1.0(5) . . . 2_645 ?
C56 C57 C59 N1 -0.1(3) . . . . ?
C56 C57 C59 O13 179.1(3) . . . . ?
C58 C56 C57 C58 -1.1(5) 2_645 . . . ?
C58 C56 C57 C59 179.0(3) 2_645 . . . ?
C58 C57 C59 N1 179.9(3) . . . . ?
C58 C57 C59 O13 -0.9(5) . . . . ?
C59 N1 C55 O14 177.4(3) . . . . ?
C59 N1 C55 C56 -0.9(3) . . . . ?
C59 N1 C60 C61 109.4(4) . . . . ?
C59 C57 C58 C56 -179.0(3) . . . 2_645 ?
C60 N1 C55 O14 -0.6(5) . . . . ?
C60 N1 C55 C56 -178.9(2) . . . . ?
C60 N1 C59 O13 -0.5(5) . . . . ?
C60 N1 C59 C57 178.7(2) . . . . ?
C60 C61 C62 C63 -177.0(3) . . . . ?
N2 C64 C65 C66 179.6(3) . . . . ?
N2 C64 C65 C67 -1.4(4) . . . . ?
N2 C69 C70 C71 174.3(12) . . . . ?
N2 C69 C93 C95 65(2) . . . . ?
O12 C64 C65 C66 -0.2(7) . . . . ?
O12 C64 C65 C67 178.8(4) . . . . ?
C64 N2 C68 O11 -179.8(4) . . . . ?
C64 N2 C68 C67 0.0(4) . . . . ?
C64 N2 C69 C70 87.4(9) . . . . ?
C64 N2 C69 C93 72.2(11) . . . . ?
C64 C65 C66 C67 179.4(3) . . . 2_666 ?
C64 C65 C67 C66 -179.7(3) . . . 2_666 ?
C64 C65 C67 C68 1.4(4) . . . . ?
C65 C67 C68 N2 -0.9(4) . . . . ?
C65 C67 C68 O11 178.9(4) . . . . ?
C66 C65 C67 C66 -0.6(6) . . . 2_666 ?
C66 C65 C67 C68 -179.5(3) . . . . ?
C66 C67 C68 N2 -179.7(3) 2_666 . . . ?
C66 C67 C68 O11 0.0(6) 2_666 . . . ?
C67 C65 C66 C67 0.6(5) . . . 2_666 ?
C68 N2 C64 O12 -179.4(4) . . . . ?
C68 N2 C64 C65 0.8(4) . . . . ?
C68 N2 C69 C70 -92.2(8) . . . . ?
C68 N2 C69 C93 -107.3(11) . . . . ?
C69 N2 C64 O12 1.0(6) . . . . ?
C69 N2 C64 C65 -178.7(3) . . . . ?
C69 N2 C68 O11 -0.2(6) . . . . ?
C69 N2 C68 C67 179.6(3) . . . . ?
C69 C70 C71 C96 172.1(12) . . . . ?
C72 C95 C93 C69 -177.4(19) . . . . ?
N5 C83 C84 C85 3.4(15) . . . . ?
C83 N5 C87 C86 -24.8(18) . . . . ?
C83 C84 C85 C86 -8(2) . . . . ?
C84 C85 C86 C87 -2(2) . . . . ?
C85 C86 C87 N5 16(2) . . . . ?
C87 N5 C83 C84 15.1(15) . . . . ?
N5A C83A C84A C85A -1(2) . . . . ?
C83A N5A C87A C86A 40(2) . . . . ?
C83A C84A C85A C86A -7(3) . . . . ?
C84A C85A C86A C87A 31(4) . . . . ?
C85A C86A C87A N5A -53(3) . . . . ?
C87A N5A C83A C84A -14.1(17) . . . . ?
N6 C88 C89 C90 -0.7(18) . . . . ?
C88 N6 C92 C91 -1(2) . . . . ?
C88 C89 C90 C91 8(2) . . . . ?
C89 C90 C91 C92 -12(3) . . . . ?
C90 C91 C92 N6 9(3) . . . . ?
C92 N6 C88 C89 -3.1(13) . . . . ?
N4 C78 C79 C80 0.1(12) . . . . ?
C78 N4 C82 C81 2.6(9) . . . . ?
C78 C79 C80 C81 3.3(13) . . . . ?
C79 C80 C81 C82 -3.4(12) . . . . ?
C80 C81 C82 N4 0.4(10) . . . . ?
C82 N4 C78 C79 -2.8(10) . . . . ?
N3 C73 C74 C75 6.6(18) . . . . ?
C73 N3 C77 C76 0.3(13) . . . . ?
C73 C74 C75 C76 -2.0(15) . . . . ?
C74 C75 C76 C77 -2.6(13) . . . . ?
C75 C76 C77 N3 3.4(12) . . . . ?
C77 N3 C73 C74 -5.8(18) . . . . ?
O15 C39 C42 C33 153.6(11) . . . . ?
C7A O2 C6 C5 161.8(12) . . . . ?
C7A O2 C6 C9 -18.6(13) . . . . ?
